data_1571325
loop_
_publ_author_name
'Jori, Nadir'
'Moreno, Juan J.'
'Shivaraam, R. A. Keerthi'
'Rajeshkumar, Thayalan'
'Scopelliti, Rosario'
'Maron, Laurent'
'Campos, Jes&#xfa;s'
'Mazzanti, Marinella'

_publ_section_title
;
 Iron promoted end-on dinitrogen-bridging in heterobimetallic complexes of
 uranium and lanthanides.
;
_journal_issue 18
_journal_name_full 'Chemical science'
_journal_page_first 6842
_journal_page_last 6852
_journal_paper_doi 10.1039/d4sc01050g
_journal_volume 15
_journal_year 2024
_chemical_formula_moiety 'C38 H102 Fe N5 P4 Si6 U'
_chemical_formula_sum 'C38 H102 Fe N5 P4 Si6 U'
_chemical_formula_weight 1215.54
_space_group_crystal_system triclinic
_space_group_IT_number 2
_space_group_name_Hall '-P 1'
_space_group_name_H-M_alt 'P -1'
_atom_sites_solution_hydrogens geom
_atom_sites_solution_primary dual
_atom_sites_solution_secondary difmap
_audit_creation_date 2022-09-26
_audit_creation_method
;
Olex2 1.5
(compiled 2022.04.07 svn.rca3783a0 for OlexSys, GUI svn.r6498)
;
_audit_update_record
;
2024-02-01 deposited with the CCDC.	2024-04-02 downloaded from the CCDC.
;
_cell_angle_alpha 78.7323(15)
_cell_angle_beta 89.4820(13)
_cell_angle_gamma 89.0470(12)
_cell_formula_units_Z 4
_cell_length_a 11.55749(16)
_cell_length_b 19.2532(3)
_cell_length_c 27.3197(5)
_cell_measurement_reflns_used 24066
_cell_measurement_temperature 140.00(10)
_cell_measurement_theta_max 72.5250
_cell_measurement_theta_min 3.6290
_cell_volume 5961.04(17)
_computing_cell_refinement 'CrysAlisPro 1.171.42.67a (Rigaku OD, 2022)'
_computing_data_collection 'CrysAlisPro 1.171.42.67a (Rigaku OD, 2022)'
_computing_data_reduction 'CrysAlisPro 1.171.42.67a (Rigaku OD, 2022)'
_computing_molecular_graphics 'Olex2 1.5 (Dolomanov et al., 2009)'
_computing_publication_material 'Olex2 1.5 (Dolomanov et al., 2009)'
_computing_structure_refinement 'SHELXL 2018/3 (Sheldrick, 2015)'
_computing_structure_solution 'SHELXT  (Sheldrick, 2015)'
_diffrn_ambient_environment N~2~
_diffrn_ambient_temperature 140.00(10)
_diffrn_detector 'CCD plate'
_diffrn_detector_area_resol_mean 5.2817
_diffrn_detector_type AtlasS2
_diffrn_measured_fraction_theta_full 0.998
_diffrn_measured_fraction_theta_max 0.973
_diffrn_measurement_details
;
List of Runs (angles in degrees, time in seconds):

  # Type    Start    End  Width  t~exp~   \w     \q     \k     \f   Frames
#--------------------------------------------------------------------------
  1  \w    -69.00  30.00   1.00    2.00    --  -40.91  57.00   0.00   99
  2  \w    -71.00  29.00   1.00    2.00    --  -40.91  19.00 -60.00  100
  3  \w    -60.00 -16.00   1.00    2.00    --  -40.91  77.00-150.00   44
  4  \w     14.00  83.00   1.00    2.00    --   40.91  57.00 150.00   69
  5  \w     34.00  81.00   1.00    2.00    --   40.91 -99.00  30.00   47
  6  \w     32.00 109.00   1.00    8.00    --  105.15-111.00 150.00   77
  7  \w     29.00 130.00   1.00    8.00    --  105.15 -30.00 150.00  101
  8  \w     43.00  72.00   1.00    8.00    --  105.15 -94.00 -90.00   29
  9  \w    104.00 130.00   1.00    8.00    --  105.15 111.00-150.00   26
 10  \w     27.00  71.00   1.00    8.00    --  105.15 -94.00-180.00   44
 11  \w    144.00 172.00   1.00    8.00    --  105.15 111.00-150.00   28
 12  \w     59.00 120.00   1.00    8.00    --  105.15  15.00-150.00   61
 13  \w    132.00 178.00   1.00    8.00    --  105.15  15.00-150.00   46
 14  \w     34.00 109.00   1.00    8.00    --  105.15-111.00  60.00   75
 15  \w     23.00  75.00   1.00    8.00    --  105.15 -94.00   0.00   52
 16  \w     32.00 106.00   1.00    8.00    --  105.15-111.00 -30.00   74
 17  \w    101.00 133.00   1.00    8.00    --  105.15 -30.00-120.00   32
 18  \w     67.00  93.00   1.00    8.00    --  105.15 -30.00-120.00   26
 19  \w     54.00 109.00   1.00    8.00    --  105.15-111.00-120.00   55
 20  \w    153.00 178.00   1.00    8.00    --  105.15  77.00-180.00   25
 21  \w     78.00 166.00   1.00    8.00    --  105.15  30.00 120.00   88
;
_diffrn_measurement_device 'four-circle diffractometer'
_diffrn_measurement_device_type 'SuperNova, Dual, Cu at home/near, AtlasS2'
_diffrn_measurement_method '\w scans'
_diffrn_orient_matrix_type 'CrysAlisPro convention (1999,Acta A55,543-557)'
_diffrn_orient_matrix_UB_11 -0.0402608000
_diffrn_orient_matrix_UB_12 -0.0206505000
_diffrn_orient_matrix_UB_13 -0.0487586000
_diffrn_orient_matrix_UB_21 0.0405637000
_diffrn_orient_matrix_UB_22 0.0719407000
_diffrn_orient_matrix_UB_23 -0.0297399000
_diffrn_orient_matrix_UB_31 0.1204445000
_diffrn_orient_matrix_UB_32 -0.0325003000
_diffrn_orient_matrix_UB_33 -0.0066585000
_diffrn_radiation_monochromator mirror
_diffrn_radiation_probe x-ray
_diffrn_radiation_type 'Cu K\a'
_diffrn_radiation_wavelength 1.54184
_diffrn_reflns_av_R_equivalents 0.0377
_diffrn_reflns_av_unetI/netI 0.0526
_diffrn_reflns_Laue_measured_fraction_full 0.998
_diffrn_reflns_Laue_measured_fraction_max 0.973
_diffrn_reflns_limit_h_max 14
_diffrn_reflns_limit_h_min -11
_diffrn_reflns_limit_k_max 20
_diffrn_reflns_limit_k_min -23
_diffrn_reflns_limit_l_max 31
_diffrn_reflns_limit_l_min -33
_diffrn_reflns_number 43530
_diffrn_reflns_point_group_measured_fraction_full 0.998
_diffrn_reflns_point_group_measured_fraction_max 0.973
_diffrn_reflns_theta_full 67.684
_diffrn_reflns_theta_max 72.625
_diffrn_reflns_theta_min 3.116
_diffrn_source 'micro-focus sealed X-ray tube'
_diffrn_source_type 'SuperNova (Cu) X-ray Source'
_exptl_absorpt_coefficient_mu 11.923
_exptl_absorpt_correction_T_max 0.942
_exptl_absorpt_correction_T_min 0.232
_exptl_absorpt_correction_type gaussian
_exptl_absorpt_process_details
;
CrysAlisPro 1.171.42.67a (Rigaku Oxford Diffraction, 2022)
Numerical absorption correction based on gaussian integration over
a multifaceted crystal model
Empirical absorption correction using spherical harmonics,
implemented in SCALE3 ABSPACK scaling algorithm.
;
_exptl_crystal_colour 'translucent dark black'
_exptl_crystal_density_diffrn 1.354
_exptl_crystal_description needle
_exptl_crystal_F_000 2508
_exptl_crystal_size_max 0.353
_exptl_crystal_size_mid 0.091
_exptl_crystal_size_min 0.071
_refine_diff_density_max 1.116
_refine_diff_density_min -1.177
_refine_diff_density_rms 0.103
_refine_ls_extinction_method none
_refine_ls_goodness_of_fit_ref 1.008
_refine_ls_hydrogen_treatment constr
_refine_ls_matrix_type full
_refine_ls_number_parameters 1057
_refine_ls_number_reflns 23035
_refine_ls_number_restraints 50
_refine_ls_restrained_S_all 1.007
_refine_ls_R_factor_all 0.0367
_refine_ls_R_factor_gt 0.0306
_refine_ls_shift/su_max 0.001
_refine_ls_shift/su_mean 0.000
_refine_ls_structure_factor_coef Fsqd
_refine_ls_weighting_details 'w=1/[\s^2^(Fo^2^)+(0.0315P)^2^] where P=(Fo^2^+2Fc^2^)/3'
_refine_ls_weighting_scheme calc
_refine_ls_wR_factor_gt 0.0690
_refine_ls_wR_factor_ref 0.0716
_reflns_Friedel_coverage 0.000
_reflns_number_gt 20351
_reflns_number_total 23035
_reflns_threshold_expression 'I > 2\s(I)'
_cod_data_source_file d4sc01050g2.cif
_cod_data_source_block jj-007
_cod_depositor_comments 'Adding full bibliography for 1571317--1571325.cif.'
_cod_original_cell_volume 5961.05(17)
_cod_database_code 1571325
_shelx_shelxl_version_number 2018/3
_chemical_oxdiff_formula 'C38 H102 N5 P4 Si6 Fe1 U1'
_shelx_space_group_comment
;
The symmetry employed for this shelxl refinement is uniquely defined
by the following loop, which should always be used as a source of
symmetry information in preference to the above space-group names.
They are only intended as comments.
;
_shelx_estimated_absorpt_t_max 0.485
_shelx_estimated_absorpt_t_min 0.102
_olex2_refinement_description
;
1. Fixed Uiso
 At 1.2 times of:
  All C(H,H) groups
 At 1.5 times of:
  All C(H,H,H) groups
2. Restrained distances
 P8-C77 \\sim P8-C75
 with sigma of 0.02
 C77-C78 \\sim C76-C75
 with sigma of 0.02
3. Uiso/Uaniso restraints and constraints
P8 \\sim C75 \\sim C76 \\sim C77 \\sim C78: within 2A with sigma of 0.02 and
sigma for terminal atoms of 0.04 within 2A
4. Others
 Sof(C77)=Sof(H77A)=Sof(H77B)=Sof(C78)=Sof(H78A)=Sof(H78B)=Sof(H78C)=1-FVAR(1)
 Sof(C75)=Sof(H75A)=Sof(H75B)=Sof(C76)=Sof(H76A)=Sof(H76B)=Sof(H76C)=FVAR(1)
 Fixed X: U1(0.71282) U2(0.30764)
 Fixed Y: U1(0.760241) U2(0.75728)
 Fixed Z: U1(0.088261) U2(0.588409)
5.a Secondary CH2 refined with riding coordinates:
 C20(H20A,H20B), C21(H21A,H21B), C23(H23A,H23B), C24(H24A,H24B), C26(H26A,
 H26B), C27(H27A,H27B), C29(H29A,H29B), C31(H31A,H31B), C33(H33A,H33B),
 C34(H34A,H34B), C35(H35A,H35B), C37(H37A,H37B), C57(H57A,H57B), C59(H59A,H59B),
  C61(H61A,H61B), C62(H62A,H62B), C63(H63A,H63B), C65(H65A,H65B), C67(H67A,
 H67B), C69(H69A,H69B), C71(H71A,H71B), C72(H72A,H72B), C73(H73A,H73B),
 C75(H75A,H75B), C77(H77A,H77B)
5.b Idealised Me refined as rotating group:
 C1(H1A,H1B,H1C), C2(H2A,H2B,H2C), C3(H3A,H3B,H3C), C4(H4A,H4B,H4C), C5(H5A,
 H5B,H5C), C6(H6A,H6B,H6C), C7(H7A,H7B,H7C), C8(H8A,H8B,H8C), C9(H9A,H9B,H9C),
 C10(H10A,H10B,H10C), C11(H11A,H11B,H11C), C12(H12A,H12B,H12C), C13(H13A,H13B,
 H13C), C14(H14A,H14B,H14C), C15(H15A,H15B,H15C), C16(H16A,H16B,H16C), C17(H17A,
 H17B,H17C), C18(H18A,H18B,H18C), C19(H19A,H19B,H19C), C22(H22A,H22B,H22C),
 C25(H25A,H25B,H25C), C28(H28A,H28B,H28C), C30(H30A,H30B,H30C), C32(H32A,H32B,
 H32C), C36(H36A,H36B,H36C), C38(H38A,H38B,H38C), C39(H39A,H39B,H39C), C40(H40A,
 H40B,H40C), C41(H41A,H41B,H41C), C42(H42A,H42B,H42C), C43(H43A,H43B,H43C),
 C44(H44A,H44B,H44C), C45(H45A,H45B,H45C), C46(H46A,H46B,H46C), C47(H47A,H47B,
 H47C), C48(H48A,H48B,H48C), C49(H49A,H49B,H49C), C50(H50A,H50B,H50C), C51(H51A,
 H51B,H51C), C52(H52A,H52B,H52C), C53(H53A,H53B,H53C), C54(H54A,H54B,H54C),
 C55(H55A,H55B,H55C), C56(H56A,H56B,H56C), C58(H58A,H58B,H58C), C60(H60A,H60B,
 H60C), C64(H64A,H64B,H64C), C66(H66A,H66B,H66C), C68(H68A,H68B,H68C), C70(H70A,
 H70B,H70C), C74(H74A,H74B,H74C), C76(H76A,H76B,H76C), C78(H78A,H78B,H78C)
;
_olex2_date_sample_data_collection 2022-09-22
_olex2_submission_special_instructions 'No special instructions were received'
_oxdiff_exptl_absorpt_empirical_details
;
Empirical correction (ABSPACK) includes:
- Absorption correction using spherical harmonics
- Frame scaling
- Detector area scaling
- B-factor correction
;
_oxdiff_exptl_absorpt_empirical_full_max 2.874
_oxdiff_exptl_absorpt_empirical_full_min 0.496

loop_
_space_group_symop_operation_xyz
'x, y, z'
'-x, -y, -z'

loop_
_atom_site_label
_atom_site_type_symbol
_atom_site_fract_x
_atom_site_fract_y
_atom_site_fract_z
_atom_site_U_iso_or_equiv
_atom_site_adp_type
_atom_site_occupancy
_atom_site_site_symmetry_order
_atom_site_calc_flag
_atom_site_refinement_flags_posn
_atom_site_refinement_flags_adp
_atom_site_refinement_flags_occupancy
_atom_site_disorder_assembly
_atom_site_disorder_group
U1 U 0.712820 0.760241 0.088261 0.01942(3) Uani 1 1 d . . . . .
Fe1 Fe 0.76087(4) 0.74100(3) -0.10433(2) 0.01831(10) Uani 1 1 d . . . . .
P1 P 0.95260(8) 0.74745(5) -0.09960(3) 0.02489(18) Uani 1 1 d . . . . .
P2 P 0.80159(8) 0.64699(4) -0.13705(3) 0.02223(17) Uani 1 1 d . . . . .
P3 P 0.74027(8) 0.84004(4) -0.16076(3) 0.02487(18) Uani 1 1 d . . . . .
P4 P 0.56994(8) 0.73241(5) -0.11166(3) 0.02506(18) Uani 1 1 d . . . . .
Si1 Si 0.80031(10) 0.58237(5) 0.11012(4) 0.0319(2) Uani 1 1 d . . . . .
Si2 Si 0.93128(9) 0.66665(6) 0.17053(4) 0.0323(2) Uani 1 1 d . . . . .
Si3 Si 0.85443(11) 0.92073(6) 0.07386(4) 0.0349(2) Uani 1 1 d . . . . .
Si4 Si 0.72229(11) 0.88786(6) 0.17013(5) 0.0383(3) Uani 1 1 d . . . . .
Si5 Si 0.43396(10) 0.81967(6) 0.06602(4) 0.0320(2) Uani 1 1 d . . . . .
Si6 Si 0.44097(9) 0.68807(6) 0.14360(4) 0.0316(2) Uani 1 1 d . . . . .
N1 N 0.7368(3) 0.74819(18) 0.00003(12) 0.0281(7) Uani 1 1 d . . . . .
N2 N 0.7458(3) 0.74432(15) -0.04161(11) 0.0221(6) Uani 1 1 d . . . . .
N3 N 0.8263(3) 0.66210(16) 0.12718(11) 0.0255(6) Uani 1 1 d . . . . .
N4 N 0.7657(3) 0.86557(16) 0.11469(12) 0.0271(6) Uani 1 1 d . . . . .
N5 N 0.5116(3) 0.75138(17) 0.10117(12) 0.0277(6) Uani 1 1 d . . . . .
C1 C 0.7758(5) 0.5067(2) 0.1644(2) 0.0509(12) Uani 1 1 d . . . . .
H1A H 0.704461 0.515563 0.182017 0.076 Uiso 1 1 calc R U . . .
H1B H 0.841300 0.502678 0.187365 0.076 Uiso 1 1 calc R U . . .
H1C H 0.768841 0.462463 0.152028 0.076 Uiso 1 1 calc R U . . .
C2 C 0.6679(4) 0.5894(3) 0.0700(2) 0.0462(11) Uani 1 1 d . . . . .
H2A H 0.681863 0.622756 0.038618 0.069 Uiso 1 1 calc R U . . .
H2B H 0.602176 0.606288 0.087600 0.069 Uiso 1 1 calc R U . . .
H2C H 0.650559 0.542699 0.062883 0.069 Uiso 1 1 calc R U . . .
C3 C 0.9202(5) 0.5526(3) 0.07211(18) 0.0485(12) Uani 1 1 d . . . . .
H3A H 0.987687 0.538325 0.093376 0.073 Uiso 1 1 calc R U . . .
H3B H 0.941077 0.591561 0.044861 0.073 Uiso 1 1 calc R U . . .
H3C H 0.894480 0.512247 0.058204 0.073 Uiso 1 1 calc R U . . .
C4 C 1.0093(4) 0.7532(3) 0.1556(2) 0.0460(11) Uani 1 1 d . . . . .
H4A H 0.952944 0.792400 0.152195 0.069 Uiso 1 1 calc R U . . .
H4B H 1.052367 0.756049 0.124213 0.069 Uiso 1 1 calc R U . . .
H4C H 1.063168 0.756159 0.182556 0.069 Uiso 1 1 calc R U . . .
C5 C 1.0491(4) 0.5972(3) 0.1763(2) 0.0548(13) Uani 1 1 d . . . . .
H5A H 1.095030 0.604255 0.145416 0.082 Uiso 1 1 calc R U . . .
H5B H 1.014580 0.550107 0.182059 0.082 Uiso 1 1 calc R U . . .
H5C H 1.099239 0.600909 0.204367 0.082 Uiso 1 1 calc R U . . .
C6 C 0.8675(5) 0.6592(4) 0.23460(18) 0.0576(14) Uani 1 1 d . . . . .
H6A H 0.819865 0.616736 0.242398 0.086 Uiso 1 1 calc R U . . .
H6B H 0.819348 0.701173 0.235868 0.086 Uiso 1 1 calc R U . . .
H6C H 0.929867 0.655670 0.259064 0.086 Uiso 1 1 calc R U . . .
C7 C 0.9773(5) 0.9601(3) 0.1038(2) 0.0535(13) Uani 1 1 d . . . . .
H7A H 1.026705 0.921916 0.121907 0.080 Uiso 1 1 calc R U . . .
H7B H 0.945981 0.988478 0.127067 0.080 Uiso 1 1 calc R U . . .
H7C H 1.023009 0.990266 0.077876 0.080 Uiso 1 1 calc R U . . .
C8 C 0.9233(5) 0.8688(3) 0.02909(18) 0.0476(11) Uani 1 1 d . . . . .
H8A H 0.862694 0.848330 0.011703 0.071 Uiso 1 1 calc R U . . .
H8B H 0.972278 0.830811 0.047649 0.071 Uiso 1 1 calc R U . . .
H8C H 0.970601 0.900448 0.004668 0.071 Uiso 1 1 calc R U . . .
C9 C 0.7753(5) 0.9990(3) 0.0353(2) 0.0565(14) Uani 1 1 d . . . . .
H9A H 0.738830 1.027383 0.057532 0.085 Uiso 1 1 calc R U . . .
H9B H 0.715665 0.982077 0.015429 0.085 Uiso 1 1 calc R U . . .
H9C H 0.830241 1.028185 0.013083 0.085 Uiso 1 1 calc R U . . .
C10 C 0.8405(5) 0.8845(4) 0.2179(2) 0.0675(18) Uani 1 1 d . . . . .
H10A H 0.900135 0.918836 0.204607 0.101 Uiso 1 1 calc R U . . .
H10B H 0.875076 0.836792 0.225237 0.101 Uiso 1 1 calc R U . . .
H10C H 0.807664 0.896093 0.248533 0.101 Uiso 1 1 calc R U . . .
C11 C 0.6148(4) 0.8235(3) 0.20281(17) 0.0442(10) Uani 1 1 d . . . . .
H11A H 0.652186 0.776882 0.212886 0.066 Uiso 1 1 calc R U . . .
H11B H 0.550607 0.820087 0.180267 0.066 Uiso 1 1 calc R U . . .
H11C H 0.585239 0.839696 0.232453 0.066 Uiso 1 1 calc R U . . .
C12 C 0.6530(6) 0.9777(3) 0.1622(3) 0.077(2) Uani 1 1 d . . . . .
H12A H 0.596709 0.983618 0.134969 0.115 Uiso 1 1 calc R U . . .
H12B H 0.712426 1.013924 0.154129 0.115 Uiso 1 1 calc R U . . .
H12C H 0.613373 0.982671 0.193186 0.115 Uiso 1 1 calc R U . . .
C13 C 0.5267(4) 0.8685(2) 0.01451(19) 0.0433(10) Uani 1 1 d . . . . .
H13A H 0.553799 0.835867 -0.006711 0.065 Uiso 1 1 calc R U . . .
H13B H 0.593483 0.887956 0.028803 0.065 Uiso 1 1 calc R U . . .
H13C H 0.481544 0.907159 -0.005537 0.065 Uiso 1 1 calc R U . . .
C14 C 0.3027(4) 0.7901(3) 0.0362(2) 0.0507(12) Uani 1 1 d . . . . .
H14A H 0.244995 0.772726 0.061993 0.076 Uiso 1 1 calc R U . . .
H14B H 0.324722 0.751969 0.018691 0.076 Uiso 1 1 calc R U . . .
H14C H 0.269937 0.830081 0.012335 0.076 Uiso 1 1 calc R U . . .
C15 C 0.3830(6) 0.8890(3) 0.1006(2) 0.0628(17) Uani 1 1 d . . . . .
H15A H 0.449843 0.910588 0.113264 0.094 Uiso 1 1 calc R U . . .
H15B H 0.333714 0.867380 0.128698 0.094 Uiso 1 1 calc R U . . .
H15C H 0.338533 0.925526 0.078132 0.094 Uiso 1 1 calc R U . . .
C16 C 0.3644(5) 0.6216(3) 0.1137(3) 0.0589(15) Uani 1 1 d . . . . .
H16A H 0.420602 0.597581 0.095405 0.088 Uiso 1 1 calc R U . . .
H16B H 0.305717 0.645930 0.090606 0.088 Uiso 1 1 calc R U . . .
H16C H 0.326963 0.586536 0.139650 0.088 Uiso 1 1 calc R U . . .
C17 C 0.3263(4) 0.7271(3) 0.17917(18) 0.0423(10) Uani 1 1 d . . . . .
H17A H 0.268513 0.752195 0.155881 0.063 Uiso 1 1 calc R U . . .
H17B H 0.361379 0.760386 0.197401 0.063 Uiso 1 1 calc R U . . .
H17C H 0.288765 0.689200 0.202865 0.063 Uiso 1 1 calc R U . . .
C18 C 0.5414(4) 0.6376(3) 0.19207(19) 0.0445(11) Uani 1 1 d . . . . .
H18A H 0.548847 0.663249 0.219488 0.067 Uiso 1 1 calc R U . . .
H18B H 0.617608 0.632626 0.177010 0.067 Uiso 1 1 calc R U . . .
H18C H 0.510041 0.590506 0.204973 0.067 Uiso 1 1 calc R U . . .
C19 C 1.1244(4) 0.6650(3) -0.03343(19) 0.0430(10) Uani 1 1 d . . . . .
H19A H 1.139992 0.644669 0.001689 0.065 Uiso 1 1 calc R U . . .
H19B H 1.185560 0.698312 -0.046658 0.065 Uiso 1 1 calc R U . . .
H19C H 1.122523 0.627077 -0.052621 0.065 Uiso 1 1 calc R U . . .
C20 C 1.0073(4) 0.7043(3) -0.03763(17) 0.0400(10) Uani 1 1 d . . . . .
H20A H 1.011316 0.741136 -0.017034 0.048 Uiso 1 1 calc R U . . .
H20B H 0.948405 0.670005 -0.022043 0.048 Uiso 1 1 calc R U . . .
C21 C 1.0306(4) 0.8327(2) -0.11183(19) 0.0419(10) Uani 1 1 d . . . . .
H21A H 1.012781 0.856917 -0.146411 0.050 Uiso 1 1 calc R U . . .
H21B H 0.997389 0.862554 -0.089347 0.050 Uiso 1 1 calc R U . . .
C22 C 1.1588(5) 0.8318(3) -0.1061(3) 0.0605(15) Uani 1 1 d . . . . .
H22A H 1.178575 0.814963 -0.070903 0.091 Uiso 1 1 calc R U . . .
H22B H 1.188276 0.879700 -0.117364 0.091 Uiso 1 1 calc R U . . .
H22C H 1.193879 0.799954 -0.126200 0.091 Uiso 1 1 calc R U . . .
C23 C 1.0232(3) 0.6979(2) -0.14305(16) 0.0319(8) Uani 1 1 d . . . . .
H23A H 1.017312 0.724783 -0.177774 0.038 Uiso 1 1 calc R U . . .
H23B H 1.106104 0.689442 -0.134692 0.038 Uiso 1 1 calc R U . . .
C24 C 0.9602(3) 0.6280(2) -0.13734(16) 0.0320(8) Uani 1 1 d . . . . .
H24A H 0.982950 0.596272 -0.105764 0.038 Uiso 1 1 calc R U . . .
H24B H 0.980581 0.604321 -0.165372 0.038 Uiso 1 1 calc R U . . .
C25 C 0.7789(4) 0.5385(2) -0.05226(16) 0.0380(10) Uani 1 1 d . . . . .
H25A H 0.756324 0.577598 -0.035812 0.057 Uiso 1 1 calc R U . . .
H25B H 0.862298 0.529389 -0.048465 0.057 Uiso 1 1 calc R U . . .
H25C H 0.736884 0.495825 -0.036942 0.057 Uiso 1 1 calc R U . . .
C26 C 0.7494(4) 0.55818(19) -0.10763(15) 0.0311(8) Uani 1 1 d . . . . .
H26A H 0.664421 0.557008 -0.111550 0.037 Uiso 1 1 calc R U . . .
H26B H 0.784479 0.522494 -0.125119 0.037 Uiso 1 1 calc R U . . .
C27 C 0.7724(4) 0.6513(2) -0.20440(14) 0.0285(8) Uani 1 1 d . . . . .
H27A H 0.698224 0.677332 -0.212382 0.034 Uiso 1 1 calc R U . . .
H27B H 0.833646 0.680210 -0.223741 0.034 Uiso 1 1 calc R U . . .
C28 C 0.7658(4) 0.5822(2) -0.22335(17) 0.0397(10) Uani 1 1 d . . . . .
H28A H 0.698900 0.555398 -0.208161 0.060 Uiso 1 1 calc R U . . .
H28B H 0.836701 0.554190 -0.214353 0.060 Uiso 1 1 calc R U . . .
H28C H 0.757506 0.592597 -0.259728 0.060 Uiso 1 1 calc R U . . .
C29 C 0.8067(5) 0.8495(2) -0.22347(15) 0.0394(10) Uani 1 1 d . . . . .
H29A H 0.891685 0.845279 -0.219256 0.047 Uiso 1 1 calc R U . . .
H29B H 0.782074 0.809015 -0.238094 0.047 Uiso 1 1 calc R U . . .
C30 C 0.7808(6) 0.9171(3) -0.26113(19) 0.0613(16) Uani 1 1 d . . . . .
H30A H 0.818596 0.957018 -0.250793 0.092 Uiso 1 1 calc R U . . .
H30B H 0.696965 0.925722 -0.262821 0.092 Uiso 1 1 calc R U . . .
H30C H 0.810022 0.912063 -0.294062 0.092 Uiso 1 1 calc R U . . .
C31 C 0.7772(4) 0.92597(19) -0.14422(15) 0.0326(8) Uani 1 1 d . . . . .
H31A H 0.862105 0.932037 -0.146857 0.039 Uiso 1 1 calc R U . . .
H31B H 0.740660 0.964843 -0.168533 0.039 Uiso 1 1 calc R U . . .
C32 C 0.7383(4) 0.9316(2) -0.09236(17) 0.0402(10) Uani 1 1 d . . . . .
H32A H 0.764717 0.889540 -0.068603 0.060 Uiso 1 1 calc R U . . .
H32B H 0.653690 0.934974 -0.091288 0.060 Uiso 1 1 calc R U . . .
H32C H 0.771317 0.974010 -0.083448 0.060 Uiso 1 1 calc R U . . .
C33 C 0.5849(4) 0.8579(2) -0.17621(18) 0.0404(10) Uani 1 1 d . . . . .
H33A H 0.569374 0.909584 -0.183538 0.048 Uiso 1 1 calc R U . . .
H33B H 0.565235 0.838761 -0.206159 0.048 Uiso 1 1 calc R U . . .
C34 C 0.5110(4) 0.8227(2) -0.1319(2) 0.0397(10) Uani 1 1 d . . . . .
H34A H 0.429190 0.821211 -0.141994 0.048 Uiso 1 1 calc R U . . .
H34B H 0.515218 0.849402 -0.104501 0.048 Uiso 1 1 calc R U . . .
C35 C 0.5032(4) 0.6869(2) -0.15770(16) 0.0350(9) Uani 1 1 d . . . . .
H35A H 0.533922 0.708028 -0.191133 0.042 Uiso 1 1 calc R U . . .
H35B H 0.529017 0.636664 -0.150221 0.042 Uiso 1 1 calc R U . . .
C36 C 0.3701(4) 0.6887(3) -0.1605(2) 0.0483(11) Uani 1 1 d . . . . .
H36A H 0.337682 0.668786 -0.127626 0.072 Uiso 1 1 calc R U . . .
H36B H 0.345165 0.660721 -0.184775 0.072 Uiso 1 1 calc R U . . .
H36C H 0.342924 0.737809 -0.171024 0.072 Uiso 1 1 calc R U . . .
C37 C 0.4819(4) 0.6990(3) -0.05527(16) 0.0371(9) Uani 1 1 d . . . . .
H37A H 0.513352 0.718231 -0.027129 0.045 Uiso 1 1 calc R U . . .
H37B H 0.401948 0.717800 -0.061198 0.045 Uiso 1 1 calc R U . . .
C38 C 0.4772(5) 0.6189(3) -0.03985(19) 0.0497(12) Uani 1 1 d . . . . .
H38A H 0.434124 0.606226 -0.008384 0.075 Uiso 1 1 calc R U . . .
H38B H 0.556030 0.599257 -0.035392 0.075 Uiso 1 1 calc R U . . .
H38C H 0.438334 0.599445 -0.065832 0.075 Uiso 1 1 calc R U . . .
U2 U 0.307640 0.757280 0.588409 0.01946(3) Uani 1 1 d . . . . .
Fe2 Fe 0.25982(4) 0.72628(2) 0.39744(2) 0.01800(10) Uani 1 1 d . . . . .
P5 P 0.45000(8) 0.73749(4) 0.38392(3) 0.02171(16) Uani 1 1 d . . . . .
P6 P 0.24584(8) 0.82112(4) 0.33716(3) 0.02286(17) Uani 1 1 d . . . . .
P7 P 0.25085(8) 0.62380(4) 0.37225(3) 0.02364(17) Uani 1 1 d . . . . .
P8 P 0.06840(8) 0.71374(5) 0.40621(4) 0.02789(19) Uani 1 1 d D U . . .
Si7 Si 0.56131(9) 0.84472(5) 0.55713(4) 0.0276(2) Uani 1 1 d . . . . .
Si8 Si 0.59992(9) 0.71836(5) 0.63738(4) 0.0268(2) Uani 1 1 d . . . . .
Si9 Si 0.27936(9) 0.57252(5) 0.61804(4) 0.0269(2) Uani 1 1 d . . . . .
Si10 Si 0.11897(10) 0.64723(6) 0.67591(4) 0.0319(2) Uani 1 1 d . . . . .
Si11 Si 0.25964(11) 0.88305(7) 0.67281(5) 0.0393(3) Uani 1 1 d . . . . .
Si12 Si 0.12240(11) 0.89998(6) 0.57923(4) 0.0372(3) Uani 1 1 d . . . . .
N6 N 0.2864(3) 0.73886(17) 0.50023(12) 0.0275(6) Uani 1 1 d . . . . .
N7 N 0.2758(3) 0.73354(15) 0.45966(11) 0.0221(6) Uani 1 1 d . . . . .
N8 N 0.5073(3) 0.77056(16) 0.59590(11) 0.0240(6) Uani 1 1 d . . . . .
N9 N 0.2255(3) 0.65050(15) 0.63141(11) 0.0238(6) Uani 1 1 d . . . . .
N10 N 0.2267(3) 0.85582(17) 0.61840(13) 0.0293(7) Uani 1 1 d . . . . .
C39 C 0.5888(5) 0.9207(2) 0.5889(2) 0.0489(12) Uani 1 1 d . . . . .
H39A H 0.650308 0.907478 0.613616 0.073 Uiso 1 1 calc R U . . .
H39B H 0.517844 0.932365 0.605730 0.073 Uiso 1 1 calc R U . . .
H39C H 0.612564 0.961969 0.564111 0.073 Uiso 1 1 calc R U . . .
C40 C 0.4527(4) 0.8804(2) 0.50737(16) 0.0374(9) Uani 1 1 d . . . . .
H40A H 0.383525 0.897241 0.522767 0.056 Uiso 1 1 calc R U . . .
H40B H 0.431409 0.842738 0.489775 0.056 Uiso 1 1 calc R U . . .
H40C H 0.486523 0.919688 0.483621 0.056 Uiso 1 1 calc R U . . .
C41 C 0.6996(4) 0.8266(3) 0.52523(19) 0.0435(10) Uani 1 1 d . . . . .
H41A H 0.690560 0.784862 0.510092 0.065 Uiso 1 1 calc R U . . .
H41B H 0.762271 0.817742 0.549718 0.065 Uiso 1 1 calc R U . . .
H41C H 0.718437 0.867618 0.499216 0.065 Uiso 1 1 calc R U . . .
C42 C 0.6987(4) 0.6599(2) 0.60724(18) 0.0383(9) Uani 1 1 d . . . . .
H42A H 0.755652 0.689207 0.586161 0.057 Uiso 1 1 calc R U . . .
H42B H 0.653004 0.634286 0.586704 0.057 Uiso 1 1 calc R U . . .
H42C H 0.738931 0.625969 0.633165 0.057 Uiso 1 1 calc R U . . .
C43 C 0.6987(4) 0.7710(2) 0.67008(16) 0.0342(9) Uani 1 1 d . . . . .
H43A H 0.652389 0.802986 0.686547 0.051 Uiso 1 1 calc R U . . .
H43B H 0.750912 0.798822 0.645638 0.051 Uiso 1 1 calc R U . . .
H43C H 0.744211 0.738688 0.695083 0.051 Uiso 1 1 calc R U . . .
C44 C 0.5161(4) 0.6593(2) 0.68801(17) 0.0383(9) Uani 1 1 d . . . . .
H44A H 0.442035 0.647587 0.674689 0.057 Uiso 1 1 calc R U . . .
H44B H 0.501816 0.683969 0.715714 0.057 Uiso 1 1 calc R U . . .
H44C H 0.560768 0.615712 0.699997 0.057 Uiso 1 1 calc R U . . .
C45 C 0.3291(5) 0.5060(2) 0.6744(2) 0.0471(11) Uani 1 1 d . . . . .
H45A H 0.262654 0.491083 0.696228 0.071 Uiso 1 1 calc R U . . .
H45B H 0.386627 0.527613 0.692570 0.071 Uiso 1 1 calc R U . . .
H45C H 0.363691 0.464648 0.663504 0.071 Uiso 1 1 calc R U . . .
C46 C 0.1746(4) 0.5261(2) 0.58364(18) 0.0429(10) Uani 1 1 d . . . . .
H46A H 0.141370 0.560137 0.555722 0.064 Uiso 1 1 calc R U . . .
H46B H 0.112605 0.505780 0.606422 0.064 Uiso 1 1 calc R U . . .
H46C H 0.215284 0.488223 0.570852 0.064 Uiso 1 1 calc R U . . .
C47 C 0.4085(4) 0.5910(2) 0.57610(18) 0.0385(10) Uani 1 1 d . . . . .
H47A H 0.466207 0.616036 0.591850 0.058 Uiso 1 1 calc R U . . .
H47B H 0.384972 0.620346 0.544189 0.058 Uiso 1 1 calc R U . . .
H47C H 0.441973 0.546165 0.570271 0.058 Uiso 1 1 calc R U . . .
C48 C 0.0290(5) 0.5644(3) 0.6869(3) 0.0618(16) Uani 1 1 d . . . . .
H48A H 0.079746 0.522748 0.696216 0.093 Uiso 1 1 calc R U . . .
H48B H -0.012456 0.561452 0.656224 0.093 Uiso 1 1 calc R U . . .
H48C H -0.026853 0.566219 0.713795 0.093 Uiso 1 1 calc R U . . .
C49 C 0.0118(4) 0.7214(3) 0.6594(2) 0.0552(14) Uani 1 1 d . . . . .
H49A H -0.031110 0.715777 0.629684 0.083 Uiso 1 1 calc R U . . .
H49B H 0.052443 0.766599 0.652542 0.083 Uiso 1 1 calc R U . . .
H49C H -0.042296 0.720918 0.687301 0.083 Uiso 1 1 calc R U . . .
C50 C 0.1827(5) 0.6540(3) 0.73757(17) 0.0479(12) Uani 1 1 d . . . . .
H50A H 0.222835 0.699068 0.734442 0.072 Uiso 1 1 calc R U . . .
H50B H 0.237824 0.614721 0.747965 0.072 Uiso 1 1 calc R U . . .
H50C H 0.120825 0.651599 0.762579 0.072 Uiso 1 1 calc R U . . .
C51 C 0.3899(4) 0.8350(3) 0.7030(2) 0.0524(13) Uani 1 1 d . . . . .
H51A H 0.456990 0.845635 0.680725 0.079 Uiso 1 1 calc R U . . .
H51B H 0.376312 0.783884 0.709559 0.079 Uiso 1 1 calc R U . . .
H51C H 0.404940 0.850171 0.734511 0.079 Uiso 1 1 calc R U . . .
C52 C 0.2896(6) 0.9801(3) 0.6629(3) 0.0715(18) Uani 1 1 d . . . . .
H52A H 0.217834 1.007128 0.653554 0.107 Uiso 1 1 calc R U . . .
H52B H 0.347098 0.992514 0.636205 0.107 Uiso 1 1 calc R U . . .
H52C H 0.319382 0.991522 0.693834 0.107 Uiso 1 1 calc R U . . .
C53 C 0.1414(5) 0.8662(4) 0.7220(2) 0.0586(15) Uani 1 1 d . . . . .
H53A H 0.118057 0.816650 0.726940 0.088 Uiso 1 1 calc R U . . .
H53B H 0.074660 0.897212 0.711013 0.088 Uiso 1 1 calc R U . . .
H53C H 0.170475 0.876159 0.753478 0.088 Uiso 1 1 calc R U . . .
C54 C 0.1721(6) 0.9851(3) 0.5395(3) 0.0697(18) Uani 1 1 d . . . . .
H54A H 0.228213 0.974762 0.514680 0.105 Uiso 1 1 calc R U . . .
H54B H 0.208480 1.014130 0.560602 0.105 Uiso 1 1 calc R U . . .
H54C H 0.105448 1.010906 0.522404 0.105 Uiso 1 1 calc R U . . .
C55 C 0.0770(5) 0.8414(3) 0.53535(19) 0.0509(13) Uani 1 1 d . . . . .
H55A H 0.059376 0.794131 0.554500 0.076 Uiso 1 1 calc R U . . .
H55B H 0.140040 0.837625 0.511702 0.076 Uiso 1 1 calc R U . . .
H55C H 0.008112 0.861790 0.517005 0.076 Uiso 1 1 calc R U . . .
C56 C -0.0147(5) 0.9226(3) 0.6107(2) 0.0537(14) Uani 1 1 d . . . . .
H56A H 0.000686 0.959636 0.629678 0.080 Uiso 1 1 calc R U . . .
H56B H -0.042718 0.880270 0.633375 0.080 Uiso 1 1 calc R U . . .
H56C H -0.073590 0.939624 0.585392 0.080 Uiso 1 1 calc R U . . .
C57 C 0.5295(3) 0.6942(2) 0.33879(15) 0.0308(8) Uani 1 1 d . . . . .
H57A H 0.514670 0.642727 0.347531 0.037 Uiso 1 1 calc R U . . .
H57B H 0.496230 0.711833 0.305314 0.037 Uiso 1 1 calc R U . . .
C58 C 0.6611(4) 0.7042(3) 0.33497(18) 0.0409(10) Uani 1 1 d . . . . .
H58A H 0.697086 0.681471 0.366510 0.061 Uiso 1 1 calc R U . . .
H58B H 0.678019 0.754917 0.328153 0.061 Uiso 1 1 calc R U . . .
H58C H 0.692028 0.682688 0.307829 0.061 Uiso 1 1 calc R U . . .
C59 C 0.5486(3) 0.7216(2) 0.43751(15) 0.0302(8) Uani 1 1 d . . . . .
H59A H 0.623421 0.744216 0.426905 0.036 Uiso 1 1 calc R U . . .
H59B H 0.515680 0.744912 0.463874 0.036 Uiso 1 1 calc R U . . .
C60 C 0.5712(4) 0.6433(3) 0.45980(17) 0.0397(10) Uani 1 1 d . . . . .
H60A H 0.621537 0.639294 0.488933 0.060 Uiso 1 1 calc R U . . .
H60B H 0.609006 0.620386 0.434747 0.060 Uiso 1 1 calc R U . . .
H60C H 0.497600 0.620138 0.469993 0.060 Uiso 1 1 calc R U . . .
C61 C 0.4786(4) 0.8310(2) 0.35710(17) 0.0333(8) Uani 1 1 d . . . . .
H61A H 0.469332 0.860298 0.382923 0.040 Uiso 1 1 calc R U . . .
H61B H 0.558538 0.836233 0.343687 0.040 Uiso 1 1 calc R U . . .
C62 C 0.3907(4) 0.8542(2) 0.31510(16) 0.0331(8) Uani 1 1 d . . . . .
H62A H 0.414042 0.834909 0.285401 0.040 Uiso 1 1 calc R U . . .
H62B H 0.388250 0.906559 0.305558 0.040 Uiso 1 1 calc R U . . .
C63 C 0.1756(4) 0.8173(2) 0.27703(14) 0.0299(8) Uani 1 1 d . . . . .
H63A H 0.212282 0.777903 0.263801 0.036 Uiso 1 1 calc R U . . .
H63B H 0.093537 0.804873 0.284142 0.036 Uiso 1 1 calc R U . . .
C64 C 0.1781(5) 0.8833(2) 0.23564(17) 0.0461(11) Uani 1 1 d . . . . .
H64A H 0.128899 0.920512 0.245176 0.069 Uiso 1 1 calc R U . . .
H64B H 0.149353 0.871716 0.204617 0.069 Uiso 1 1 calc R U . . .
H64C H 0.257723 0.900136 0.230564 0.069 Uiso 1 1 calc R U . . .
C65 C 0.1808(4) 0.90317(19) 0.35163(15) 0.0304(8) Uani 1 1 d . . . . .
H65A H 0.193253 0.942636 0.322970 0.036 Uiso 1 1 calc R U . . .
H65B H 0.096360 0.896998 0.356421 0.036 Uiso 1 1 calc R U . . .
C66 C 0.2325(4) 0.9224(2) 0.39855(19) 0.0422(11) Uani 1 1 d . . . . .
H66A H 0.229487 0.881262 0.426032 0.063 Uiso 1 1 calc R U . . .
H66B H 0.187928 0.961774 0.407661 0.063 Uiso 1 1 calc R U . . .
H66C H 0.313121 0.936476 0.391985 0.063 Uiso 1 1 calc R U . . .
C67 C 0.2747(4) 0.6219(2) 0.30541(14) 0.0297(8) Uani 1 1 d . . . . .
H67A H 0.207891 0.646327 0.286665 0.036 Uiso 1 1 calc R U . . .
H67B H 0.343897 0.650448 0.294169 0.036 Uiso 1 1 calc R U . . .
C68 C 0.2912(4) 0.5502(2) 0.28997(17) 0.0411(10) Uani 1 1 d . . . . .
H68A H 0.228116 0.518801 0.303906 0.062 Uiso 1 1 calc R U . . .
H68B H 0.365345 0.528894 0.302624 0.062 Uiso 1 1 calc R U . . .
H68C H 0.290619 0.556813 0.253478 0.062 Uiso 1 1 calc R U . . .
C69 C 0.3355(4) 0.5459(2) 0.40412(16) 0.0353(9) Uani 1 1 d . . . . .
H69A H 0.317383 0.504673 0.388958 0.042 Uiso 1 1 calc R U . . .
H69B H 0.419003 0.555563 0.398857 0.042 Uiso 1 1 calc R U . . .
C70 C 0.3105(4) 0.5274(2) 0.45983(17) 0.0406(10) Uani 1 1 d . . . . .
H70A H 0.370979 0.495036 0.476315 0.061 Uiso 1 1 calc R U . . .
H70B H 0.235198 0.504443 0.465482 0.061 Uiso 1 1 calc R U . . .
H70C H 0.309293 0.570717 0.473600 0.061 Uiso 1 1 calc R U . . .
C71 C 0.1032(4) 0.5863(2) 0.37972(17) 0.0352(9) Uani 1 1 d . . . . .
H71A H 0.090853 0.555346 0.355337 0.042 Uiso 1 1 calc R U . . .
H71B H 0.092917 0.557922 0.413765 0.042 Uiso 1 1 calc R U . . .
C72 C 0.0184(4) 0.6476(2) 0.37087(18) 0.0384(9) Uani 1 1 d . . . . .
H72A H -0.059799 0.631227 0.382347 0.046 Uiso 1 1 calc R U . . .
H72B H 0.014740 0.668620 0.334827 0.046 Uiso 1 1 calc R U . . .
C73 C 0.0286(4) 0.6744(2) 0.47070(17) 0.0373(9) Uani 1 1 d . . . . .
H73A H 0.082386 0.634099 0.482351 0.045 Uiso 1 1 calc R U . . .
H73B H 0.042243 0.710092 0.491548 0.045 Uiso 1 1 calc R U . . .
C74 C -0.0954(5) 0.6476(3) 0.4810(2) 0.0605(16) Uani 1 1 d . . . . .
H74A H -0.104986 0.628404 0.516720 0.091 Uiso 1 1 calc R U . . .
H74B H -0.109844 0.610334 0.462040 0.091 Uiso 1 1 calc R U . . .
H74C H -0.150438 0.686889 0.470744 0.091 Uiso 1 1 calc R U . . .
C75 C -0.0470(4) 0.7816(3) 0.3859(2) 0.0327(13) Uani 0.831(11) 1 d D U P A 1
H75A H -0.027376 0.807756 0.351990 0.039 Uiso 0.831(11) 1 calc R U P A 1
H75B H -0.120626 0.756938 0.383520 0.039 Uiso 0.831(11) 1 calc R U P A 1
C76 C -0.0660(5) 0.8351(3) 0.4199(2) 0.0440(15) Uani 0.831(11) 1 d D U P A 1
H76A H -0.095670 0.810700 0.452362 0.066 Uiso 0.831(11) 1 calc R U P A 1
H76B H -0.122085 0.871451 0.404630 0.066 Uiso 0.831(11) 1 calc R U P A 1
H76C H 0.007585 0.857446 0.424630 0.066 Uiso 0.831(11) 1 calc R U P A 1
C77 C -0.0402(19) 0.7861(12) 0.4127(11) 0.035(5) Uani 0.169(11) 1 d D U P A 2
H77A H -0.098090 0.767269 0.438671 0.042 Uiso 0.169(11) 1 calc R U P A 2
H77B H 0.000054 0.825491 0.423526 0.042 Uiso 0.169(11) 1 calc R U P A 2
C78 C -0.102(3) 0.8140(14) 0.3634(11) 0.047(7) Uani 0.169(11) 1 d D U P A 2
H78A H -0.153679 0.853334 0.367159 0.071 Uiso 0.169(11) 1 calc R U P A 2
H78B H -0.146662 0.775902 0.354062 0.071 Uiso 0.169(11) 1 calc R U P A 2
H78C H -0.044182 0.830515 0.337337 0.071 Uiso 0.169(11) 1 calc R U P A 2

loop_
_atom_site_aniso_label
_atom_site_aniso_U_11
_atom_site_aniso_U_22
_atom_site_aniso_U_33
_atom_site_aniso_U_23
_atom_site_aniso_U_13
_atom_site_aniso_U_12
U1 0.01815(6) 0.01915(5) 0.02045(5) -0.00268(4) 0.00135(4) 0.00000(4)
Fe1 0.0168(3) 0.0172(2) 0.0210(2) -0.00380(17) 0.00139(19) -0.00123(18)
P1 0.0191(4) 0.0268(4) 0.0283(4) -0.0040(3) 0.0011(3) -0.0029(3)
P2 0.0236(5) 0.0196(4) 0.0240(4) -0.0056(3) 0.0022(3) 0.0000(3)
P3 0.0302(5) 0.0201(4) 0.0236(4) -0.0024(3) -0.0020(3) -0.0020(3)
P4 0.0194(4) 0.0277(4) 0.0296(4) -0.0093(3) -0.0004(3) -0.0015(3)
Si1 0.0391(6) 0.0240(4) 0.0303(5) -0.0003(4) 0.0041(4) 0.0064(4)
Si2 0.0246(5) 0.0377(5) 0.0316(5) 0.0002(4) -0.0011(4) 0.0073(4)
Si3 0.0389(6) 0.0296(5) 0.0352(5) -0.0024(4) -0.0026(5) -0.0133(4)
Si4 0.0348(6) 0.0410(6) 0.0446(6) -0.0217(5) 0.0046(5) -0.0065(5)
Si5 0.0271(6) 0.0384(5) 0.0315(5) -0.0100(4) -0.0027(4) 0.0086(4)
Si6 0.0232(5) 0.0355(5) 0.0367(5) -0.0084(4) 0.0079(4) -0.0055(4)
N1 0.0236(17) 0.0372(17) 0.0247(15) -0.0088(12) 0.0040(12) -0.0026(13)
N2 0.0163(15) 0.0223(13) 0.0270(15) -0.0030(11) 0.0002(11) -0.0034(11)
N3 0.0234(16) 0.0230(14) 0.0270(14) 0.0025(11) 0.0036(12) 0.0043(12)
N4 0.0234(16) 0.0250(14) 0.0339(16) -0.0077(12) -0.0013(13) -0.0036(12)
N5 0.0231(16) 0.0313(15) 0.0300(15) -0.0095(12) 0.0000(12) 0.0022(13)
C1 0.068(4) 0.032(2) 0.047(3) 0.0059(19) 0.007(2) 0.005(2)
C2 0.051(3) 0.042(2) 0.051(3) -0.021(2) -0.011(2) 0.005(2)
C3 0.062(3) 0.040(2) 0.041(2) -0.0028(18) 0.008(2) 0.023(2)
C4 0.031(2) 0.047(3) 0.059(3) -0.007(2) -0.007(2) -0.002(2)
C5 0.038(3) 0.054(3) 0.069(3) -0.006(2) -0.019(2) 0.017(2)
C6 0.053(3) 0.088(4) 0.030(2) -0.006(2) -0.002(2) -0.003(3)
C7 0.056(3) 0.050(3) 0.053(3) -0.004(2) -0.005(2) -0.026(2)
C8 0.051(3) 0.057(3) 0.035(2) -0.009(2) 0.009(2) -0.013(2)
C9 0.070(4) 0.032(2) 0.062(3) 0.008(2) -0.019(3) -0.008(2)
C10 0.052(3) 0.115(5) 0.045(3) -0.037(3) 0.004(3) -0.027(3)
C11 0.042(3) 0.059(3) 0.033(2) -0.0118(19) 0.0007(19) -0.007(2)
C12 0.085(5) 0.048(3) 0.102(6) -0.029(3) 0.031(4) 0.002(3)
C13 0.042(3) 0.038(2) 0.046(2) 0.0004(18) -0.005(2) 0.0057(19)
C14 0.033(3) 0.076(4) 0.043(3) -0.012(2) -0.008(2) 0.007(2)
C15 0.077(4) 0.058(3) 0.057(3) -0.021(3) -0.013(3) 0.040(3)
C16 0.048(3) 0.061(3) 0.075(4) -0.030(3) 0.018(3) -0.026(3)
C17 0.028(2) 0.059(3) 0.041(2) -0.013(2) 0.0092(18) 0.003(2)
C18 0.038(3) 0.043(2) 0.046(2) 0.0059(19) 0.010(2) 0.0013(19)
C19 0.034(2) 0.044(2) 0.048(3) -0.0038(19) -0.0114(19) 0.0042(19)
C20 0.027(2) 0.055(3) 0.033(2) 0.0029(18) -0.0043(17) 0.0046(19)
C21 0.037(3) 0.037(2) 0.052(3) -0.0087(19) 0.002(2) -0.0150(18)
C22 0.042(3) 0.050(3) 0.087(4) -0.007(3) 0.001(3) -0.013(2)
C23 0.023(2) 0.037(2) 0.036(2) -0.0086(16) 0.0068(16) 0.0029(16)
C24 0.030(2) 0.0310(18) 0.036(2) -0.0109(15) 0.0033(16) 0.0076(16)
C25 0.043(3) 0.033(2) 0.034(2) 0.0031(16) 0.0064(18) 0.0048(18)
C26 0.038(2) 0.0216(16) 0.0340(19) -0.0064(14) 0.0036(16) -0.0042(15)
C27 0.032(2) 0.0302(18) 0.0236(17) -0.0078(13) 0.0017(15) 0.0035(15)
C28 0.050(3) 0.037(2) 0.036(2) -0.0165(17) -0.0059(19) 0.0070(19)
C29 0.060(3) 0.0301(19) 0.0263(19) -0.0010(15) 0.0032(18) -0.0065(19)
C30 0.118(5) 0.031(2) 0.031(2) 0.0036(18) 0.008(3) -0.008(3)
C31 0.045(2) 0.0189(16) 0.0332(19) -0.0041(14) -0.0007(17) -0.0040(15)
C32 0.056(3) 0.0271(19) 0.039(2) -0.0110(16) 0.002(2) -0.0009(18)
C33 0.038(2) 0.034(2) 0.047(2) -0.0003(17) -0.0160(19) 0.0041(18)
C34 0.026(2) 0.034(2) 0.060(3) -0.0122(19) -0.0041(19) 0.0043(17)
C35 0.028(2) 0.044(2) 0.036(2) -0.0174(17) -0.0042(16) -0.0050(17)
C36 0.032(3) 0.068(3) 0.048(3) -0.017(2) -0.011(2) -0.007(2)
C37 0.023(2) 0.057(3) 0.034(2) -0.0156(18) 0.0055(16) -0.0068(18)
C38 0.043(3) 0.060(3) 0.041(2) 0.002(2) 0.008(2) -0.015(2)
U2 0.01810(6) 0.01937(5) 0.02062(5) -0.00316(4) -0.00019(4) -0.00055(4)
Fe2 0.0169(3) 0.0157(2) 0.0216(2) -0.00421(17) 0.00083(19) -0.00008(18)
P5 0.0184(4) 0.0221(4) 0.0246(4) -0.0047(3) 0.0019(3) -0.0004(3)
P6 0.0251(5) 0.0189(4) 0.0240(4) -0.0026(3) -0.0011(3) 0.0009(3)
P7 0.0278(5) 0.0183(4) 0.0259(4) -0.0069(3) 0.0018(3) -0.0026(3)
P8 0.0185(5) 0.0260(4) 0.0400(5) -0.0084(4) 0.0013(4) -0.0013(3)
Si7 0.0254(5) 0.0249(4) 0.0315(5) -0.0026(4) -0.0016(4) -0.0069(4)
Si8 0.0226(5) 0.0268(4) 0.0302(5) -0.0030(4) -0.0047(4) 0.0000(4)
Si9 0.0275(5) 0.0228(4) 0.0296(5) -0.0031(3) 0.0046(4) -0.0038(4)
Si10 0.0275(6) 0.0327(5) 0.0350(5) -0.0056(4) 0.0110(4) -0.0046(4)
Si11 0.0368(6) 0.0425(6) 0.0434(6) -0.0207(5) -0.0051(5) 0.0064(5)
Si12 0.0396(7) 0.0348(5) 0.0368(6) -0.0072(4) -0.0033(5) 0.0173(5)
N6 0.0253(17) 0.0351(16) 0.0232(15) -0.0082(12) -0.0009(12) -0.0022(13)
N7 0.0210(15) 0.0210(13) 0.0242(15) -0.0046(10) 0.0017(11) 0.0014(11)
N8 0.0215(16) 0.0254(14) 0.0247(14) -0.0040(11) -0.0025(11) -0.0002(12)
N9 0.0238(16) 0.0226(13) 0.0234(14) -0.0004(11) 0.0064(12) -0.0040(11)
N10 0.0280(17) 0.0281(15) 0.0342(16) -0.0124(12) -0.0001(13) 0.0060(13)
C39 0.068(3) 0.026(2) 0.052(3) -0.0041(18) -0.007(2) -0.016(2)
C40 0.044(3) 0.0274(18) 0.037(2) 0.0032(15) -0.0057(18) -0.0003(17)
C41 0.030(2) 0.052(3) 0.045(2) 0.001(2) 0.0065(19) -0.0099(19)
C42 0.030(2) 0.034(2) 0.052(3) -0.0111(18) -0.0057(19) 0.0041(17)
C43 0.027(2) 0.041(2) 0.036(2) -0.0096(16) -0.0121(16) 0.0001(17)
C44 0.034(2) 0.038(2) 0.038(2) 0.0045(17) -0.0088(17) 0.0002(18)
C45 0.053(3) 0.030(2) 0.052(3) 0.0062(18) 0.000(2) 0.004(2)
C46 0.047(3) 0.041(2) 0.045(2) -0.0157(19) 0.009(2) -0.019(2)
C47 0.036(2) 0.035(2) 0.047(2) -0.0169(18) 0.0136(19) -0.0080(17)
C48 0.055(3) 0.055(3) 0.078(4) -0.019(3) 0.037(3) -0.025(3)
C49 0.022(2) 0.066(3) 0.076(4) -0.012(3) 0.012(2) 0.006(2)
C50 0.064(3) 0.052(3) 0.028(2) -0.0066(18) 0.010(2) -0.003(2)
C51 0.039(3) 0.074(4) 0.048(3) -0.022(2) -0.009(2) 0.011(2)
C52 0.085(5) 0.045(3) 0.093(5) -0.034(3) -0.014(4) 0.003(3)
C53 0.054(3) 0.084(4) 0.040(3) -0.021(3) 0.005(2) 0.015(3)
C54 0.090(5) 0.044(3) 0.067(4) 0.010(3) 0.008(3) 0.026(3)
C55 0.049(3) 0.069(3) 0.038(2) -0.021(2) -0.012(2) 0.024(3)
C56 0.051(3) 0.063(3) 0.051(3) -0.022(2) -0.009(2) 0.035(3)
C57 0.028(2) 0.0355(19) 0.0305(18) -0.0101(15) 0.0065(15) 0.0003(16)
C58 0.028(2) 0.055(3) 0.038(2) -0.0084(19) 0.0095(18) 0.0021(19)
C59 0.0210(19) 0.040(2) 0.0300(18) -0.0074(15) -0.0009(15) -0.0003(15)
C60 0.030(2) 0.049(2) 0.035(2) 0.0050(18) -0.0027(17) -0.0008(19)
C61 0.028(2) 0.0250(17) 0.044(2) -0.0009(15) 0.0036(17) -0.0032(15)
C62 0.031(2) 0.0261(17) 0.036(2) 0.0075(15) 0.0027(16) -0.0062(15)
C63 0.035(2) 0.0260(17) 0.0280(18) -0.0044(14) -0.0056(15) -0.0006(15)
C64 0.064(3) 0.037(2) 0.033(2) 0.0048(17) -0.016(2) -0.002(2)
C65 0.033(2) 0.0193(16) 0.038(2) -0.0033(14) -0.0053(16) 0.0042(14)
C66 0.050(3) 0.032(2) 0.050(3) -0.0228(18) -0.013(2) 0.0150(19)
C67 0.035(2) 0.0277(18) 0.0286(18) -0.0104(14) -0.0009(15) -0.0051(15)
C68 0.057(3) 0.036(2) 0.035(2) -0.0194(17) 0.004(2) -0.003(2)
C69 0.050(3) 0.0219(17) 0.034(2) -0.0058(14) 0.0032(18) 0.0054(17)
C70 0.050(3) 0.033(2) 0.036(2) 0.0021(16) 0.0017(19) -0.0008(19)
C71 0.031(2) 0.036(2) 0.044(2) -0.0175(17) 0.0028(17) -0.0136(17)
C72 0.030(2) 0.043(2) 0.045(2) -0.0135(18) -0.0028(18) -0.0140(18)
C73 0.034(2) 0.042(2) 0.038(2) -0.0139(17) 0.0138(18) -0.0100(18)
C74 0.049(3) 0.074(4) 0.065(3) -0.028(3) 0.029(3) -0.034(3)
C75 0.024(3) 0.037(3) 0.040(3) -0.014(2) -0.003(2) 0.004(2)
C76 0.042(3) 0.039(3) 0.053(3) -0.017(2) 0.005(3) 0.011(2)
C77 0.023(9) 0.040(10) 0.045(10) -0.018(9) -0.004(9) -0.007(8)
C78 0.037(14) 0.032(11) 0.075(16) -0.013(11) -0.016(13) 0.005(11)

loop_
_atom_type_symbol
_atom_type_description
_atom_type_scat_dispersion_real
_atom_type_scat_dispersion_imag
_atom_type_scat_source
C C 0.0181 0.0091 'International Tables Vol C Tables 4.2.6.8 and 6.1.1.4'
H H 0.0000 0.0000 'International Tables Vol C Tables 4.2.6.8 and 6.1.1.4'
Fe Fe -1.1336 3.1974 'International Tables Vol C Tables 4.2.6.8 and 6.1.1.4'
N N 0.0311 0.0180 'International Tables Vol C Tables 4.2.6.8 and 6.1.1.4'
P P 0.2955 0.4335 'International Tables Vol C Tables 4.2.6.8 and 6.1.1.4'
Si Si 0.2541 0.3302 'International Tables Vol C Tables 4.2.6.8 and 6.1.1.4'
U U -4.3638 13.4090 'International Tables Vol C Tables 4.2.6.8 and 6.1.1.4'

loop_
_exptl_crystal_face_index_h
_exptl_crystal_face_index_k
_exptl_crystal_face_index_l
_exptl_crystal_face_perp_dist
0 -1 1 0.0217
-1 0 1 0.1515
0 1 0 0.0544
0 1 1 0.0510
0 -1 -1 0.0212
-2 1 2 0.1433
0 1 -2 0.0403
6 6 7 0.1398
5 0 14 0.0757
0 3 18 0.0526
3 -8 8 0.0407

loop_
_geom_angle_atom_site_label_1
_geom_angle_atom_site_label_2
_geom_angle_atom_site_label_3
_geom_angle
_geom_angle_site_symmetry_1
_geom_angle_site_symmetry_3
_geom_angle_publ_flag
N1 U1 Si5 90.81(8) . . ?
N3 U1 Si5 143.37(8) . . ?
N3 U1 N1 99.42(11) . . ?
N3 U1 N4 111.66(12) . . ?
N4 U1 Si5 92.04(8) . . ?
N4 U1 N1 121.06(11) . . ?
N5 U1 Si5 27.33(8) . . ?
N5 U1 N1 103.20(11) . . ?
N5 U1 N3 116.36(11) . . ?
N5 U1 N4 105.48(11) . . ?
P1 Fe1 P4 177.72(4) . . ?
P2 Fe1 P1 83.57(4) . . ?
P2 Fe1 P3 113.51(4) . . ?
P2 Fe1 P4 94.41(4) . . ?
P3 Fe1 P1 95.12(4) . . ?
P3 Fe1 P4 84.71(4) . . ?
N2 Fe1 P1 91.14(10) . . ?
N2 Fe1 P2 127.44(10) . . ?
N2 Fe1 P3 119.04(10) . . ?
N2 Fe1 P4 90.93(10) . . ?
C20 P1 Fe1 112.02(15) . . ?
C20 P1 C21 102.6(2) . . ?
C21 P1 Fe1 122.91(16) . . ?
C23 P1 Fe1 110.40(14) . . ?
C23 P1 C20 104.3(2) . . ?
C23 P1 C21 102.8(2) . . ?
C24 P2 Fe1 111.70(13) . . ?
C26 P2 Fe1 121.20(13) . . ?
C26 P2 C24 99.65(19) . . ?
C26 P2 C27 103.02(18) . . ?
C27 P2 Fe1 118.72(12) . . ?
C27 P2 C24 98.78(18) . . ?
C29 P3 Fe1 121.32(14) . . ?
C29 P3 C31 101.14(19) . . ?
C29 P3 C33 101.7(2) . . ?
C31 P3 Fe1 119.53(13) . . ?
C31 P3 C33 99.2(2) . . ?
C33 P3 Fe1 110.45(15) . . ?
C34 P4 Fe1 107.39(15) . . ?
C34 P4 C35 100.8(2) . . ?
C34 P4 C37 102.1(2) . . ?
C35 P4 Fe1 122.85(14) . . ?
C35 P4 C37 101.3(2) . . ?
C37 P4 Fe1 119.23(15) . . ?
N3 Si1 C1 114.2(2) . . ?
N3 Si1 C2 110.44(18) . . ?
N3 Si1 C3 113.3(2) . . ?
C2 Si1 C1 106.7(3) . . ?
C3 Si1 C1 106.0(2) . . ?
C3 Si1 C2 105.6(2) . . ?
N3 Si2 C4 111.3(2) . . ?
N3 Si2 C5 115.8(2) . . ?
N3 Si2 C6 111.3(2) . . ?
C5 Si2 C4 104.6(2) . . ?
C6 Si2 C4 107.2(3) . . ?
C6 Si2 C5 105.9(3) . . ?
N4 Si3 C7 115.2(2) . . ?
N4 Si3 C8 109.02(19) . . ?
N4 Si3 C9 113.5(2) . . ?
C7 Si3 C8 106.2(3) . . ?
C7 Si3 C9 105.1(3) . . ?
C8 Si3 C9 107.4(3) . . ?
N4 Si4 C10 115.0(2) . . ?
N4 Si4 C11 110.67(19) . . ?
N4 Si4 C12 113.4(3) . . ?
C11 Si4 C10 103.3(3) . . ?
C11 Si4 C12 106.9(3) . . ?
C12 Si4 C10 106.8(4) . . ?
N5 Si5 U1 39.05(11) . . ?
N5 Si5 C13 110.00(19) . . ?
N5 Si5 C14 113.6(2) . . ?
N5 Si5 C15 114.6(2) . . ?
C13 Si5 U1 72.30(14) . . ?
C13 Si5 C14 107.1(2) . . ?
C14 Si5 U1 136.42(17) . . ?
C15 Si5 U1 116.0(2) . . ?
C15 Si5 C13 104.4(3) . . ?
C15 Si5 C14 106.5(3) . . ?
N5 Si6 C16 113.2(2) . . ?
N5 Si6 C17 112.4(2) . . ?
N5 Si6 C18 112.33(19) . . ?
C17 Si6 C16 105.2(2) . . ?
C17 Si6 C18 105.6(2) . . ?
C18 Si6 C16 107.6(3) . . ?
N2 N1 U1 177.9(3) . . ?
N1 N2 Fe1 178.3(3) . . ?
Si1 N3 U1 116.78(17) . . ?
Si2 N3 U1 123.76(16) . . ?
Si2 N3 Si1 119.46(17) . . ?
Si3 N4 U1 114.98(16) . . ?
Si4 N4 U1 124.45(17) . . ?
Si4 N4 Si3 120.57(19) . . ?
Si5 N5 U1 113.62(17) . . ?
Si5 N5 Si6 119.61(19) . . ?
Si6 N5 U1 126.65(17) . . ?
Si1 C1 H1A 109.5 . . ?
Si1 C1 H1B 109.5 . . ?
Si1 C1 H1C 109.5 . . ?
H1A C1 H1B 109.5 . . ?
H1A C1 H1C 109.5 . . ?
H1B C1 H1C 109.5 . . ?
Si1 C2 H2A 109.5 . . ?
Si1 C2 H2B 109.5 . . ?
Si1 C2 H2C 109.5 . . ?
H2A C2 H2B 109.5 . . ?
H2A C2 H2C 109.5 . . ?
H2B C2 H2C 109.5 . . ?
Si1 C3 H3A 109.5 . . ?
Si1 C3 H3B 109.5 . . ?
Si1 C3 H3C 109.5 . . ?
H3A C3 H3B 109.5 . . ?
H3A C3 H3C 109.5 . . ?
H3B C3 H3C 109.5 . . ?
Si2 C4 H4A 109.5 . . ?
Si2 C4 H4B 109.5 . . ?
Si2 C4 H4C 109.5 . . ?
H4A C4 H4B 109.5 . . ?
H4A C4 H4C 109.5 . . ?
H4B C4 H4C 109.5 . . ?
Si2 C5 H5A 109.5 . . ?
Si2 C5 H5B 109.5 . . ?
Si2 C5 H5C 109.5 . . ?
H5A C5 H5B 109.5 . . ?
H5A C5 H5C 109.5 . . ?
H5B C5 H5C 109.5 . . ?
Si2 C6 H6A 109.5 . . ?
Si2 C6 H6B 109.5 . . ?
Si2 C6 H6C 109.5 . . ?
H6A C6 H6B 109.5 . . ?
H6A C6 H6C 109.5 . . ?
H6B C6 H6C 109.5 . . ?
Si3 C7 H7A 109.5 . . ?
Si3 C7 H7B 109.5 . . ?
Si3 C7 H7C 109.5 . . ?
H7A C7 H7B 109.5 . . ?
H7A C7 H7C 109.5 . . ?
H7B C7 H7C 109.5 . . ?
Si3 C8 H8A 109.5 . . ?
Si3 C8 H8B 109.5 . . ?
Si3 C8 H8C 109.5 . . ?
H8A C8 H8B 109.5 . . ?
H8A C8 H8C 109.5 . . ?
H8B C8 H8C 109.5 . . ?
Si3 C9 H9A 109.5 . . ?
Si3 C9 H9B 109.5 . . ?
Si3 C9 H9C 109.5 . . ?
H9A C9 H9B 109.5 . . ?
H9A C9 H9C 109.5 . . ?
H9B C9 H9C 109.5 . . ?
Si4 C10 H10A 109.5 . . ?
Si4 C10 H10B 109.5 . . ?
Si4 C10 H10C 109.5 . . ?
H10A C10 H10B 109.5 . . ?
H10A C10 H10C 109.5 . . ?
H10B C10 H10C 109.5 . . ?
Si4 C11 H11A 109.5 . . ?
Si4 C11 H11B 109.5 . . ?
Si4 C11 H11C 109.5 . . ?
H11A C11 H11B 109.5 . . ?
H11A C11 H11C 109.5 . . ?
H11B C11 H11C 109.5 . . ?
Si4 C12 H12A 109.5 . . ?
Si4 C12 H12B 109.5 . . ?
Si4 C12 H12C 109.5 . . ?
H12A C12 H12B 109.5 . . ?
H12A C12 H12C 109.5 . . ?
H12B C12 H12C 109.5 . . ?
Si5 C13 H13A 109.5 . . ?
Si5 C13 H13B 109.5 . . ?
Si5 C13 H13C 109.5 . . ?
H13A C13 H13B 109.5 . . ?
H13A C13 H13C 109.5 . . ?
H13B C13 H13C 109.5 . . ?
Si5 C14 H14A 109.5 . . ?
Si5 C14 H14B 109.5 . . ?
Si5 C14 H14C 109.5 . . ?
H14A C14 H14B 109.5 . . ?
H14A C14 H14C 109.5 . . ?
H14B C14 H14C 109.5 . . ?
Si5 C15 H15A 109.5 . . ?
Si5 C15 H15B 109.5 . . ?
Si5 C15 H15C 109.5 . . ?
H15A C15 H15B 109.5 . . ?
H15A C15 H15C 109.5 . . ?
H15B C15 H15C 109.5 . . ?
Si6 C16 H16A 109.5 . . ?
Si6 C16 H16B 109.5 . . ?
Si6 C16 H16C 109.5 . . ?
H16A C16 H16B 109.5 . . ?
H16A C16 H16C 109.5 . . ?
H16B C16 H16C 109.5 . . ?
Si6 C17 H17A 109.5 . . ?
Si6 C17 H17B 109.5 . . ?
Si6 C17 H17C 109.5 . . ?
H17A C17 H17B 109.5 . . ?
H17A C17 H17C 109.5 . . ?
H17B C17 H17C 109.5 . . ?
Si6 C18 H18A 109.5 . . ?
Si6 C18 H18B 109.5 . . ?
Si6 C18 H18C 109.5 . . ?
H18A C18 H18B 109.5 . . ?
H18A C18 H18C 109.5 . . ?
H18B C18 H18C 109.5 . . ?
H19A C19 H19B 109.5 . . ?
H19A C19 H19C 109.5 . . ?
H19B C19 H19C 109.5 . . ?
C20 C19 H19A 109.5 . . ?
C20 C19 H19B 109.5 . . ?
C20 C19 H19C 109.5 . . ?
P1 C20 H20A 107.4 . . ?
P1 C20 H20B 107.4 . . ?
C19 C20 P1 119.7(3) . . ?
C19 C20 H20A 107.4 . . ?
C19 C20 H20B 107.4 . . ?
H20A C20 H20B 106.9 . . ?
P1 C21 H21A 107.6 . . ?
P1 C21 H21B 107.6 . . ?
H21A C21 H21B 107.0 . . ?
C22 C21 P1 119.0(4) . . ?
C22 C21 H21A 107.6 . . ?
C22 C21 H21B 107.6 . . ?
C21 C22 H22A 109.5 . . ?
C21 C22 H22B 109.5 . . ?
C21 C22 H22C 109.5 . . ?
H22A C22 H22B 109.5 . . ?
H22A C22 H22C 109.5 . . ?
H22B C22 H22C 109.5 . . ?
P1 C23 H23A 110.5 . . ?
P1 C23 H23B 110.5 . . ?
H23A C23 H23B 108.6 . . ?
C24 C23 P1 106.4(3) . . ?
C24 C23 H23A 110.5 . . ?
C24 C23 H23B 110.5 . . ?
P2 C24 H24A 110.0 . . ?
P2 C24 H24B 110.0 . . ?
C23 C24 P2 108.3(3) . . ?
C23 C24 H24A 110.0 . . ?
C23 C24 H24B 110.0 . . ?
H24A C24 H24B 108.4 . . ?
H25A C25 H25B 109.5 . . ?
H25A C25 H25C 109.5 . . ?
H25B C25 H25C 109.5 . . ?
C26 C25 H25A 109.5 . . ?
C26 C25 H25B 109.5 . . ?
C26 C25 H25C 109.5 . . ?
P2 C26 H26A 109.1 . . ?
P2 C26 H26B 109.1 . . ?
C25 C26 P2 112.5(3) . . ?
C25 C26 H26A 109.1 . . ?
C25 C26 H26B 109.1 . . ?
H26A C26 H26B 107.8 . . ?
P2 C27 H27A 107.7 . . ?
P2 C27 H27B 107.7 . . ?
H27A C27 H27B 107.1 . . ?
C28 C27 P2 118.4(3) . . ?
C28 C27 H27A 107.7 . . ?
C28 C27 H27B 107.7 . . ?
C27 C28 H28A 109.5 . . ?
C27 C28 H28B 109.5 . . ?
C27 C28 H28C 109.5 . . ?
H28A C28 H28B 109.5 . . ?
H28A C28 H28C 109.5 . . ?
H28B C28 H28C 109.5 . . ?
P3 C29 H29A 107.9 . . ?
P3 C29 H29B 107.9 . . ?
H29A C29 H29B 107.2 . . ?
C30 C29 P3 117.8(3) . . ?
C30 C29 H29A 107.9 . . ?
C30 C29 H29B 107.9 . . ?
C29 C30 H30A 109.5 . . ?
C29 C30 H30B 109.5 . . ?
C29 C30 H30C 109.5 . . ?
H30A C30 H30B 109.5 . . ?
H30A C30 H30C 109.5 . . ?
H30B C30 H30C 109.5 . . ?
P3 C31 H31A 109.0 . . ?
P3 C31 H31B 109.0 . . ?
H31A C31 H31B 107.8 . . ?
C32 C31 P3 112.9(3) . . ?
C32 C31 H31A 109.0 . . ?
C32 C31 H31B 109.0 . . ?
C31 C32 H32A 109.5 . . ?
C31 C32 H32B 109.5 . . ?
C31 C32 H32C 109.5 . . ?
H32A C32 H32B 109.5 . . ?
H32A C32 H32C 109.5 . . ?
H32B C32 H32C 109.5 . . ?
P3 C33 H33A 109.9 . . ?
P3 C33 H33B 109.9 . . ?
H33A C33 H33B 108.3 . . ?
C34 C33 P3 109.0(3) . . ?
C34 C33 H33A 109.9 . . ?
C34 C33 H33B 109.9 . . ?
P4 C34 H34A 110.4 . . ?
P4 C34 H34B 110.4 . . ?
C33 C34 P4 106.6(3) . . ?
C33 C34 H34A 110.4 . . ?
C33 C34 H34B 110.4 . . ?
H34A C34 H34B 108.6 . . ?
P4 C35 H35A 108.0 . . ?
P4 C35 H35B 108.0 . . ?
H35A C35 H35B 107.3 . . ?
C36 C35 P4 117.1(3) . . ?
C36 C35 H35A 108.0 . . ?
C36 C35 H35B 108.0 . . ?
C35 C36 H36A 109.5 . . ?
C35 C36 H36B 109.5 . . ?
C35 C36 H36C 109.5 . . ?
H36A C36 H36B 109.5 . . ?
H36A C36 H36C 109.5 . . ?
H36B C36 H36C 109.5 . . ?
P4 C37 H37A 108.5 . . ?
P4 C37 H37B 108.5 . . ?
H37A C37 H37B 107.5 . . ?
C38 C37 P4 115.3(3) . . ?
C38 C37 H37A 108.5 . . ?
C38 C37 H37B 108.5 . . ?
C37 C38 H38A 109.5 . . ?
C37 C38 H38B 109.5 . . ?
C37 C38 H38C 109.5 . . ?
H38A C38 H38B 109.5 . . ?
H38A C38 H38C 109.5 . . ?
H38B C38 H38C 109.5 . . ?
Si7 U2 Si12 99.30(3) . . ?
N6 U2 Si7 90.52(8) . . ?
N6 U2 Si12 97.13(8) . . ?
N8 U2 Si7 27.47(8) . . ?
N8 U2 Si12 120.78(8) . . ?
N8 U2 N6 103.24(10) . . ?
N8 U2 N9 117.49(11) . . ?
N8 U2 N10 103.52(11) . . ?
N9 U2 Si7 144.58(8) . . ?
N9 U2 Si12 113.00(8) . . ?
N9 U2 N6 99.17(11) . . ?
N9 U2 N10 110.31(11) . . ?
N10 U2 Si7 91.40(9) . . ?
N10 U2 Si12 27.67(9) . . ?
N10 U2 N6 123.95(11) . . ?
P5 Fe2 P8 176.46(4) . . ?
P6 Fe2 P5 84.42(4) . . ?
P6 Fe2 P7 114.82(4) . . ?
P6 Fe2 P8 94.05(4) . . ?
P7 Fe2 P5 94.31(4) . . ?
P7 Fe2 P8 83.43(4) . . ?
N7 Fe2 P5 91.33(10) . . ?
N7 Fe2 P6 121.44(10) . . ?
N7 Fe2 P7 123.74(10) . . ?
N7 Fe2 P8 92.19(10) . . ?
C57 P5 Fe2 123.02(14) . . ?
C59 P5 Fe2 119.15(13) . . ?
C59 P5 C57 101.71(18) . . ?
C59 P5 C61 101.2(2) . . ?
C61 P5 Fe2 108.11(13) . . ?
C61 P5 C57 100.08(19) . . ?
C62 P6 Fe2 111.31(13) . . ?
C63 P6 Fe2 121.30(13) . . ?
C63 P6 C62 100.8(2) . . ?
C65 P6 Fe2 118.83(13) . . ?
C65 P6 C62 99.73(19) . . ?
C65 P6 C63 101.45(18) . . ?
C67 P7 Fe2 119.15(13) . . ?
C67 P7 C71 98.94(19) . . ?
C69 P7 Fe2 120.62(14) . . ?
C69 P7 C67 102.80(18) . . ?
C69 P7 C71 99.6(2) . . ?
C71 P7 Fe2 112.03(13) . . ?
C72 P8 Fe2 109.95(15) . . ?
C72 P8 C75 97.3(2) . . ?
C72 P8 C77 115.5(8) . . ?
C73 P8 Fe2 111.42(16) . . ?
C73 P8 C72 102.9(2) . . ?
C73 P8 C75 104.2(2) . . ?
C73 P8 C77 85.5(9) . . ?
C75 P8 Fe2 127.88(18) . . ?
C77 P8 Fe2 126.0(8) . . ?
N8 Si7 U2 38.75(10) . . ?
N8 Si7 C39 114.3(2) . . ?
N8 Si7 C40 109.77(18) . . ?
N8 Si7 C41 113.02(19) . . ?
C39 Si7 U2 115.81(18) . . ?
C39 Si7 C40 104.6(2) . . ?
C40 Si7 U2 72.33(14) . . ?
C41 Si7 U2 135.91(17) . . ?
C41 Si7 C39 106.9(3) . . ?
C41 Si7 C40 107.7(2) . . ?
N8 Si8 C42 113.49(18) . . ?
N8 Si8 C43 113.27(17) . . ?
N8 Si8 C44 110.72(18) . . ?
C43 Si8 C42 105.3(2) . . ?
C43 Si8 C44 106.0(2) . . ?
C44 Si8 C42 107.6(2) . . ?
N9 Si9 C45 114.4(2) . . ?
N9 Si9 C46 113.5(2) . . ?
N9 Si9 C47 109.65(17) . . ?
C46 Si9 C45 107.0(2) . . ?
C47 Si9 C45 106.1(2) . . ?
C47 Si9 C46 105.6(2) . . ?
N9 Si10 C48 115.2(2) . . ?
N9 Si10 C49 111.9(2) . . ?
N9 Si10 C50 110.6(2) . . ?
C49 Si10 C48 104.6(3) . . ?
C49 Si10 C50 107.2(3) . . ?
C50 Si10 C48 106.8(3) . . ?
N10 Si11 C51 111.2(2) . . ?
N10 Si11 C52 112.7(3) . . ?
N10 Si11 C53 114.0(2) . . ?
C51 Si11 C52 107.3(3) . . ?
C51 Si11 C53 105.2(3) . . ?
C52 Si11 C53 105.8(3) . . ?
N10 Si12 U2 40.07(10) . . ?
N10 Si12 C54 114.2(3) . . ?
N10 Si12 C55 108.47(19) . . ?
N10 Si12 C56 115.4(2) . . ?
C54 Si12 U2 116.53(19) . . ?
C54 Si12 C55 106.8(3) . . ?
C54 Si12 C56 105.9(3) . . ?
C55 Si12 U2 69.82(15) . . ?
C56 Si12 U2 136.98(19) . . ?
C56 Si12 C55 105.4(3) . . ?
N7 N6 U2 177.1(3) . . ?
N6 N7 Fe2 179.5(3) . . ?
Si7 N8 U2 113.78(15) . . ?
Si7 N8 Si8 118.75(19) . . ?
Si8 N8 U2 127.35(16) . . ?
Si9 N9 U2 117.52(14) . . ?
Si10 N9 U2 123.51(15) . . ?
Si10 N9 Si9 118.95(17) . . ?
Si11 N10 U2 127.39(17) . . ?
Si11 N10 Si12 120.33(17) . . ?
Si12 N10 U2 112.26(16) . . ?
Si7 C39 H39A 109.5 . . ?
Si7 C39 H39B 109.5 . . ?
Si7 C39 H39C 109.5 . . ?
H39A C39 H39B 109.5 . . ?
H39A C39 H39C 109.5 . . ?
H39B C39 H39C 109.5 . . ?
Si7 C40 H40A 109.5 . . ?
Si7 C40 H40B 109.5 . . ?
Si7 C40 H40C 109.5 . . ?
H40A C40 H40B 109.5 . . ?
H40A C40 H40C 109.5 . . ?
H40B C40 H40C 109.5 . . ?
Si7 C41 H41A 109.5 . . ?
Si7 C41 H41B 109.5 . . ?
Si7 C41 H41C 109.5 . . ?
H41A C41 H41B 109.5 . . ?
H41A C41 H41C 109.5 . . ?
H41B C41 H41C 109.5 . . ?
Si8 C42 H42A 109.5 . . ?
Si8 C42 H42B 109.5 . . ?
Si8 C42 H42C 109.5 . . ?
H42A C42 H42B 109.5 . . ?
H42A C42 H42C 109.5 . . ?
H42B C42 H42C 109.5 . . ?
Si8 C43 H43A 109.5 . . ?
Si8 C43 H43B 109.5 . . ?
Si8 C43 H43C 109.5 . . ?
H43A C43 H43B 109.5 . . ?
H43A C43 H43C 109.5 . . ?
H43B C43 H43C 109.5 . . ?
Si8 C44 H44A 109.5 . . ?
Si8 C44 H44B 109.5 . . ?
Si8 C44 H44C 109.5 . . ?
H44A C44 H44B 109.5 . . ?
H44A C44 H44C 109.5 . . ?
H44B C44 H44C 109.5 . . ?
Si9 C45 H45A 109.5 . . ?
Si9 C45 H45B 109.5 . . ?
Si9 C45 H45C 109.5 . . ?
H45A C45 H45B 109.5 . . ?
H45A C45 H45C 109.5 . . ?
H45B C45 H45C 109.5 . . ?
Si9 C46 H46A 109.5 . . ?
Si9 C46 H46B 109.5 . . ?
Si9 C46 H46C 109.5 . . ?
H46A C46 H46B 109.5 . . ?
H46A C46 H46C 109.5 . . ?
H46B C46 H46C 109.5 . . ?
Si9 C47 H47A 109.5 . . ?
Si9 C47 H47B 109.5 . . ?
Si9 C47 H47C 109.5 . . ?
H47A C47 H47B 109.5 . . ?
H47A C47 H47C 109.5 . . ?
H47B C47 H47C 109.5 . . ?
Si10 C48 H48A 109.5 . . ?
Si10 C48 H48B 109.5 . . ?
Si10 C48 H48C 109.5 . . ?
H48A C48 H48B 109.5 . . ?
H48A C48 H48C 109.5 . . ?
H48B C48 H48C 109.5 . . ?
Si10 C49 H49A 109.5 . . ?
Si10 C49 H49B 109.5 . . ?
Si10 C49 H49C 109.5 . . ?
H49A C49 H49B 109.5 . . ?
H49A C49 H49C 109.5 . . ?
H49B C49 H49C 109.5 . . ?
Si10 C50 H50A 109.5 . . ?
Si10 C50 H50B 109.5 . . ?
Si10 C50 H50C 109.5 . . ?
H50A C50 H50B 109.5 . . ?
H50A C50 H50C 109.5 . . ?
H50B C50 H50C 109.5 . . ?
Si11 C51 H51A 109.5 . . ?
Si11 C51 H51B 109.5 . . ?
Si11 C51 H51C 109.5 . . ?
H51A C51 H51B 109.5 . . ?
H51A C51 H51C 109.5 . . ?
H51B C51 H51C 109.5 . . ?
Si11 C52 H52A 109.5 . . ?
Si11 C52 H52B 109.5 . . ?
Si11 C52 H52C 109.5 . . ?
H52A C52 H52B 109.5 . . ?
H52A C52 H52C 109.5 . . ?
H52B C52 H52C 109.5 . . ?
Si11 C53 H53A 109.5 . . ?
Si11 C53 H53B 109.5 . . ?
Si11 C53 H53C 109.5 . . ?
H53A C53 H53B 109.5 . . ?
H53A C53 H53C 109.5 . . ?
H53B C53 H53C 109.5 . . ?
Si12 C54 H54A 109.5 . . ?
Si12 C54 H54B 109.5 . . ?
Si12 C54 H54C 109.5 . . ?
H54A C54 H54B 109.5 . . ?
H54A C54 H54C 109.5 . . ?
H54B C54 H54C 109.5 . . ?
Si12 C55 H55A 109.5 . . ?
Si12 C55 H55B 109.5 . . ?
Si12 C55 H55C 109.5 . . ?
H55A C55 H55B 109.5 . . ?
H55A C55 H55C 109.5 . . ?
H55B C55 H55C 109.5 . . ?
Si12 C56 H56A 109.5 . . ?
Si12 C56 H56B 109.5 . . ?
Si12 C56 H56C 109.5 . . ?
H56A C56 H56B 109.5 . . ?
H56A C56 H56C 109.5 . . ?
H56B C56 H56C 109.5 . . ?
P5 C57 H57A 108.0 . . ?
P5 C57 H57B 108.0 . . ?
H57A C57 H57B 107.2 . . ?
C58 C57 P5 117.2(3) . . ?
C58 C57 H57A 108.0 . . ?
C58 C57 H57B 108.0 . . ?
C57 C58 H58A 109.5 . . ?
C57 C58 H58B 109.5 . . ?
C57 C58 H58C 109.5 . . ?
H58A C58 H58B 109.5 . . ?
H58A C58 H58C 109.5 . . ?
H58B C58 H58C 109.5 . . ?
P5 C59 H59A 108.7 . . ?
P5 C59 H59B 108.7 . . ?
H59A C59 H59B 107.6 . . ?
C60 C59 P5 114.4(3) . . ?
C60 C59 H59A 108.7 . . ?
C60 C59 H59B 108.7 . . ?
C59 C60 H60A 109.5 . . ?
C59 C60 H60B 109.5 . . ?
C59 C60 H60C 109.5 . . ?
H60A C60 H60B 109.5 . . ?
H60A C60 H60C 109.5 . . ?
H60B C60 H60C 109.5 . . ?
P5 C61 H61A 110.4 . . ?
P5 C61 H61B 110.4 . . ?
H61A C61 H61B 108.6 . . ?
C62 C61 P5 106.8(3) . . ?
C62 C61 H61A 110.4 . . ?
C62 C61 H61B 110.4 . . ?
P6 C62 H62A 109.9 . . ?
P6 C62 H62B 109.9 . . ?
C61 C62 P6 109.1(3) . . ?
C61 C62 H62A 109.9 . . ?
C61 C62 H62B 109.9 . . ?
H62A C62 H62B 108.3 . . ?
P6 C63 H63A 107.8 . . ?
P6 C63 H63B 107.8 . . ?
H63A C63 H63B 107.1 . . ?
C64 C63 P6 118.2(3) . . ?
C64 C63 H63A 107.8 . . ?
C64 C63 H63B 107.8 . . ?
C63 C64 H64A 109.5 . . ?
C63 C64 H64B 109.5 . . ?
C63 C64 H64C 109.5 . . ?
H64A C64 H64B 109.5 . . ?
H64A C64 H64C 109.5 . . ?
H64B C64 H64C 109.5 . . ?
P6 C65 H65A 109.2 . . ?
P6 C65 H65B 109.2 . . ?
H65A C65 H65B 107.9 . . ?
C66 C65 P6 112.3(3) . . ?
C66 C65 H65A 109.2 . . ?
C66 C65 H65B 109.2 . . ?
C65 C66 H66A 109.5 . . ?
C65 C66 H66B 109.5 . . ?
C65 C66 H66C 109.5 . . ?
H66A C66 H66B 109.5 . . ?
H66A C66 H66C 109.5 . . ?
H66B C66 H66C 109.5 . . ?
P7 C67 H67A 107.7 . . ?
P7 C67 H67B 107.7 . . ?
H67A C67 H67B 107.1 . . ?
C68 C67 P7 118.7(3) . . ?
C68 C67 H67A 107.7 . . ?
C68 C67 H67B 107.7 . . ?
C67 C68 H68A 109.5 . . ?
C67 C68 H68B 109.5 . . ?
C67 C68 H68C 109.5 . . ?
H68A C68 H68B 109.5 . . ?
H68A C68 H68C 109.5 . . ?
H68B C68 H68C 109.5 . . ?
P7 C69 H69A 109.1 . . ?
P7 C69 H69B 109.1 . . ?
H69A C69 H69B 107.8 . . ?
C70 C69 P7 112.7(3) . . ?
C70 C69 H69A 109.1 . . ?
C70 C69 H69B 109.1 . . ?
C69 C70 H70A 109.5 . . ?
C69 C70 H70B 109.5 . . ?
C69 C70 H70C 109.5 . . ?
H70A C70 H70B 109.5 . . ?
H70A C70 H70C 109.5 . . ?
H70B C70 H70C 109.5 . . ?
P7 C71 H71A 110.2 . . ?
P7 C71 H71B 110.2 . . ?
H71A C71 H71B 108.5 . . ?
C72 C71 P7 107.4(3) . . ?
C72 C71 H71A 110.2 . . ?
C72 C71 H71B 110.2 . . ?
P8 C72 H72A 110.2 . . ?
P8 C72 H72B 110.2 . . ?
C71 C72 P8 107.7(3) . . ?
C71 C72 H72A 110.2 . . ?
C71 C72 H72B 110.2 . . ?
H72A C72 H72B 108.5 . . ?
P8 C73 H73A 107.8 . . ?
P8 C73 H73B 107.8 . . ?
H73A C73 H73B 107.1 . . ?
C74 C73 P8 118.0(4) . . ?
C74 C73 H73A 107.8 . . ?
C74 C73 H73B 107.8 . . ?
C73 C74 H74A 109.5 . . ?
C73 C74 H74B 109.5 . . ?
C73 C74 H74C 109.5 . . ?
H74A C74 H74B 109.5 . . ?
H74A C74 H74C 109.5 . . ?
H74B C74 H74C 109.5 . . ?
P8 C75 H75A 108.5 . . ?
P8 C75 H75B 108.5 . . ?
H75A C75 H75B 107.5 . . ?
C76 C75 P8 115.2(4) . . ?
C76 C75 H75A 108.5 . . ?
C76 C75 H75B 108.5 . . ?
C75 C76 H76A 109.5 . . ?
C75 C76 H76B 109.5 . . ?
C75 C76 H76C 109.5 . . ?
H76A C76 H76B 109.5 . . ?
H76A C76 H76C 109.5 . . ?
H76B C76 H76C 109.5 . . ?
P8 C77 H77A 109.4 . . ?
P8 C77 H77B 109.4 . . ?
H77A C77 H77B 108.0 . . ?
C78 C77 P8 111.0(17) . . ?
C78 C77 H77A 109.4 . . ?
C78 C77 H77B 109.4 . . ?
C77 C78 H78A 109.5 . . ?
C77 C78 H78B 109.5 . . ?
C77 C78 H78C 109.5 . . ?
H78A C78 H78B 109.5 . . ?
H78A C78 H78C 109.5 . . ?
H78B C78 H78C 109.5 . . ?

loop_
_geom_bond_atom_site_label_1
_geom_bond_atom_site_label_2
_geom_bond_distance
_geom_bond_site_symmetry_2
_geom_bond_publ_flag
U1 Si5 3.4215(11) . ?
U1 N1 2.479(3) . ?
U1 N3 2.362(3) . ?
U1 N4 2.373(3) . ?
U1 N5 2.353(3) . ?
Fe1 P1 2.2278(11) . ?
Fe1 P2 2.2120(9) . ?
Fe1 P3 2.2163(10) . ?
Fe1 P4 2.2293(11) . ?
Fe1 N2 1.734(3) . ?
P1 C20 1.846(4) . ?
P1 C21 1.857(4) . ?
P1 C23 1.839(4) . ?
P2 C24 1.863(4) . ?
P2 C26 1.850(4) . ?
P2 C27 1.859(4) . ?
P3 C29 1.848(4) . ?
P3 C31 1.856(4) . ?
P3 C33 1.860(4) . ?
P4 C34 1.840(4) . ?
P4 C35 1.849(4) . ?
P4 C37 1.851(4) . ?
Si1 N3 1.721(3) . ?
Si1 C1 1.888(5) . ?
Si1 C2 1.878(5) . ?
Si1 C3 1.873(4) . ?
Si2 N3 1.718(4) . ?
Si2 C4 1.879(5) . ?
Si2 C5 1.879(5) . ?
Si2 C6 1.874(5) . ?
Si3 N4 1.725(3) . ?
Si3 C7 1.886(5) . ?
Si3 C8 1.887(5) . ?
Si3 C9 1.889(5) . ?
Si4 N4 1.721(3) . ?
Si4 C10 1.889(6) . ?
Si4 C11 1.864(5) . ?
Si4 C12 1.869(6) . ?
Si5 N5 1.715(3) . ?
Si5 C13 1.872(5) . ?
Si5 C14 1.876(5) . ?
Si5 C15 1.866(5) . ?
Si6 N5 1.720(4) . ?
Si6 C16 1.884(5) . ?
Si6 C17 1.870(4) . ?
Si6 C18 1.879(5) . ?
N1 N2 1.158(5) . ?
C1 H1A 0.9800 . ?
C1 H1B 0.9800 . ?
C1 H1C 0.9800 . ?
C2 H2A 0.9800 . ?
C2 H2B 0.9800 . ?
C2 H2C 0.9800 . ?
C3 H3A 0.9800 . ?
C3 H3B 0.9800 . ?
C3 H3C 0.9800 . ?
C4 H4A 0.9800 . ?
C4 H4B 0.9800 . ?
C4 H4C 0.9800 . ?
C5 H5A 0.9800 . ?
C5 H5B 0.9800 . ?
C5 H5C 0.9800 . ?
C6 H6A 0.9800 . ?
C6 H6B 0.9800 . ?
C6 H6C 0.9800 . ?
C7 H7A 0.9800 . ?
C7 H7B 0.9800 . ?
C7 H7C 0.9800 . ?
C8 H8A 0.9800 . ?
C8 H8B 0.9800 . ?
C8 H8C 0.9800 . ?
C9 H9A 0.9800 . ?
C9 H9B 0.9800 . ?
C9 H9C 0.9800 . ?
C10 H10A 0.9800 . ?
C10 H10B 0.9800 . ?
C10 H10C 0.9800 . ?
C11 H11A 0.9800 . ?
C11 H11B 0.9800 . ?
C11 H11C 0.9800 . ?
C12 H12A 0.9800 . ?
C12 H12B 0.9800 . ?
C12 H12C 0.9800 . ?
C13 H13A 0.9800 . ?
C13 H13B 0.9800 . ?
C13 H13C 0.9800 . ?
C14 H14A 0.9800 . ?
C14 H14B 0.9800 . ?
C14 H14C 0.9800 . ?
C15 H15A 0.9800 . ?
C15 H15B 0.9800 . ?
C15 H15C 0.9800 . ?
C16 H16A 0.9800 . ?
C16 H16B 0.9800 . ?
C16 H16C 0.9800 . ?
C17 H17A 0.9800 . ?
C17 H17B 0.9800 . ?
C17 H17C 0.9800 . ?
C18 H18A 0.9800 . ?
C18 H18B 0.9800 . ?
C18 H18C 0.9800 . ?
C19 H19A 0.9800 . ?
C19 H19B 0.9800 . ?
C19 H19C 0.9800 . ?
C19 C20 1.533(6) . ?
C20 H20A 0.9900 . ?
C20 H20B 0.9900 . ?
C21 H21A 0.9900 . ?
C21 H21B 0.9900 . ?
C21 C22 1.491(7) . ?
C22 H22A 0.9800 . ?
C22 H22B 0.9800 . ?
C22 H22C 0.9800 . ?
C23 H23A 0.9900 . ?
C23 H23B 0.9900 . ?
C23 C24 1.522(6) . ?
C24 H24A 0.9900 . ?
C24 H24B 0.9900 . ?
C25 H25A 0.9800 . ?
C25 H25B 0.9800 . ?
C25 H25C 0.9800 . ?
C25 C26 1.526(6) . ?
C26 H26A 0.9900 . ?
C26 H26B 0.9900 . ?
C27 H27A 0.9900 . ?
C27 H27B 0.9900 . ?
C27 C28 1.523(5) . ?
C28 H28A 0.9800 . ?
C28 H28B 0.9800 . ?
C28 H28C 0.9800 . ?
C29 H29A 0.9900 . ?
C29 H29B 0.9900 . ?
C29 C30 1.520(6) . ?
C30 H30A 0.9800 . ?
C30 H30B 0.9800 . ?
C30 H30C 0.9800 . ?
C31 H31A 0.9900 . ?
C31 H31B 0.9900 . ?
C31 C32 1.506(6) . ?
C32 H32A 0.9800 . ?
C32 H32B 0.9800 . ?
C32 H32C 0.9800 . ?
C33 H33A 0.9900 . ?
C33 H33B 0.9900 . ?
C33 C34 1.526(7) . ?
C34 H34A 0.9900 . ?
C34 H34B 0.9900 . ?
C35 H35A 0.9900 . ?
C35 H35B 0.9900 . ?
C35 C36 1.539(6) . ?
C36 H36A 0.9800 . ?
C36 H36B 0.9800 . ?
C36 H36C 0.9800 . ?
C37 H37A 0.9900 . ?
C37 H37B 0.9900 . ?
C37 C38 1.520(7) . ?
C38 H38A 0.9800 . ?
C38 H38B 0.9800 . ?
C38 H38C 0.9800 . ?
U2 Si7 3.4229(10) . ?
U2 Si12 3.4262(10) . ?
U2 N6 2.517(3) . ?
U2 N8 2.341(3) . ?
U2 N9 2.368(3) . ?
U2 N10 2.383(3) . ?
Fe2 P5 2.2326(10) . ?
Fe2 P6 2.2119(10) . ?
Fe2 P7 2.2173(9) . ?
Fe2 P8 2.2351(11) . ?
Fe2 N7 1.744(3) . ?
P5 C57 1.848(4) . ?
P5 C59 1.838(4) . ?
P5 C61 1.840(4) . ?
P6 C62 1.855(4) . ?
P6 C63 1.854(4) . ?
P6 C65 1.848(4) . ?
P7 C67 1.851(4) . ?
P7 C69 1.850(4) . ?
P7 C71 1.858(4) . ?
P8 C72 1.845(4) . ?
P8 C73 1.834(4) . ?
P8 C75 1.861(5) . ?
P8 C77 1.893(16) . ?
Si7 N8 1.725(3) . ?
Si7 C39 1.874(5) . ?
Si7 C40 1.879(4) . ?
Si7 C41 1.874(5) . ?
Si8 N8 1.726(3) . ?
Si8 C42 1.884(4) . ?
Si8 C43 1.882(4) . ?
Si8 C44 1.882(5) . ?
Si9 N9 1.719(3) . ?
Si9 C45 1.887(5) . ?
Si9 C46 1.879(5) . ?
Si9 C47 1.869(4) . ?
Si10 N9 1.716(3) . ?
Si10 C48 1.890(5) . ?
Si10 C49 1.865(5) . ?
Si10 C50 1.873(5) . ?
Si11 N10 1.718(3) . ?
Si11 C51 1.866(5) . ?
Si11 C52 1.873(6) . ?
Si11 C53 1.894(5) . ?
Si12 N10 1.719(4) . ?
Si12 C54 1.876(6) . ?
Si12 C55 1.883(5) . ?
Si12 C56 1.881(5) . ?
N6 N7 1.141(5) . ?
C39 H39A 0.9800 . ?
C39 H39B 0.9800 . ?
C39 H39C 0.9800 . ?
C40 H40A 0.9800 . ?
C40 H40B 0.9800 . ?
C40 H40C 0.9800 . ?
C41 H41A 0.9800 . ?
C41 H41B 0.9800 . ?
C41 H41C 0.9800 . ?
C42 H42A 0.9800 . ?
C42 H42B 0.9800 . ?
C42 H42C 0.9800 . ?
C43 H43A 0.9800 . ?
C43 H43B 0.9800 . ?
C43 H43C 0.9800 . ?
C44 H44A 0.9800 . ?
C44 H44B 0.9800 . ?
C44 H44C 0.9800 . ?
C45 H45A 0.9800 . ?
C45 H45B 0.9800 . ?
C45 H45C 0.9800 . ?
C46 H46A 0.9800 . ?
C46 H46B 0.9800 . ?
C46 H46C 0.9800 . ?
C47 H47A 0.9800 . ?
C47 H47B 0.9800 . ?
C47 H47C 0.9800 . ?
C48 H48A 0.9800 . ?
C48 H48B 0.9800 . ?
C48 H48C 0.9800 . ?
C49 H49A 0.9800 . ?
C49 H49B 0.9800 . ?
C49 H49C 0.9800 . ?
C50 H50A 0.9800 . ?
C50 H50B 0.9800 . ?
C50 H50C 0.9800 . ?
C51 H51A 0.9800 . ?
C51 H51B 0.9800 . ?
C51 H51C 0.9800 . ?
C52 H52A 0.9800 . ?
C52 H52B 0.9800 . ?
C52 H52C 0.9800 . ?
C53 H53A 0.9800 . ?
C53 H53B 0.9800 . ?
C53 H53C 0.9800 . ?
C54 H54A 0.9800 . ?
C54 H54B 0.9800 . ?
C54 H54C 0.9800 . ?
C55 H55A 0.9800 . ?
C55 H55B 0.9800 . ?
C55 H55C 0.9800 . ?
C56 H56A 0.9800 . ?
C56 H56B 0.9800 . ?
C56 H56C 0.9800 . ?
C57 H57A 0.9900 . ?
C57 H57B 0.9900 . ?
C57 C58 1.536(6) . ?
C58 H58A 0.9800 . ?
C58 H58B 0.9800 . ?
C58 H58C 0.9800 . ?
C59 H59A 0.9900 . ?
C59 H59B 0.9900 . ?
C59 C60 1.531(6) . ?
C60 H60A 0.9800 . ?
C60 H60B 0.9800 . ?
C60 H60C 0.9800 . ?
C61 H61A 0.9900 . ?
C61 H61B 0.9900 . ?
C61 C62 1.534(6) . ?
C62 H62A 0.9900 . ?
C62 H62B 0.9900 . ?
C63 H63A 0.9900 . ?
C63 H63B 0.9900 . ?
C63 C64 1.528(5) . ?
C64 H64A 0.9800 . ?
C64 H64B 0.9800 . ?
C64 H64C 0.9800 . ?
C65 H65A 0.9900 . ?
C65 H65B 0.9900 . ?
C65 C66 1.531(6) . ?
C66 H66A 0.9800 . ?
C66 H66B 0.9800 . ?
C66 H66C 0.9800 . ?
C67 H67A 0.9900 . ?
C67 H67B 0.9900 . ?
C67 C68 1.530(5) . ?
C68 H68A 0.9800 . ?
C68 H68B 0.9800 . ?
C68 H68C 0.9800 . ?
C69 H69A 0.9900 . ?
C69 H69B 0.9900 . ?
C69 C70 1.520(6) . ?
C70 H70A 0.9800 . ?
C70 H70B 0.9800 . ?
C70 H70C 0.9800 . ?
C71 H71A 0.9900 . ?
C71 H71B 0.9900 . ?
C71 C72 1.504(6) . ?
C72 H72A 0.9900 . ?
C72 H72B 0.9900 . ?
C73 H73A 0.9900 . ?
C73 H73B 0.9900 . ?
C73 C74 1.536(6) . ?
C74 H74A 0.9800 . ?
C74 H74B 0.9800 . ?
C74 H74C 0.9800 . ?
C75 H75A 0.9900 . ?
C75 H75B 0.9900 . ?
C75 C76 1.530(7) . ?
C76 H76A 0.9800 . ?
C76 H76B 0.9800 . ?
C76 H76C 0.9800 . ?
C77 H77A 0.9900 . ?
C77 H77B 0.9900 . ?
C77 C78 1.526(19) . ?
C78 H78A 0.9800 . ?
C78 H78B 0.9800 . ?
C78 H78C 0.9800 . ?

loop_
_geom_torsion_atom_site_label_1
_geom_torsion_atom_site_label_2
_geom_torsion_atom_site_label_3
_geom_torsion_atom_site_label_4
_geom_torsion
_geom_torsion_site_symmetry_1
_geom_torsion_site_symmetry_2
_geom_torsion_site_symmetry_3
_geom_torsion_site_symmetry_4
_geom_torsion_publ_flag
U1 Si5 N5 Si6 176.2(3) . . . . ?
Fe1 P1 C20 C19 144.8(4) . . . . ?
Fe1 P1 C21 C22 178.0(4) . . . . ?
Fe1 P1 C23 C24 -44.5(3) . . . . ?
Fe1 P2 C24 C23 -31.1(3) . . . . ?
Fe1 P2 C26 C25 -51.7(3) . . . . ?
Fe1 P2 C27 C28 -162.0(3) . . . . ?
Fe1 P3 C29 C30 175.5(4) . . . . ?
Fe1 P3 C31 C32 -40.8(4) . . . . ?
Fe1 P3 C33 C34 25.8(3) . . . . ?
Fe1 P4 C34 C33 49.2(3) . . . . ?
Fe1 P4 C35 C36 -176.7(3) . . . . ?
Fe1 P4 C37 C38 -83.1(4) . . . . ?
P1 C23 C24 P2 45.5(3) . . . . ?
P3 C33 C34 P4 -46.1(4) . . . . ?
C1 Si1 N3 U1 -128.8(2) . . . . ?
C1 Si1 N3 Si2 51.3(3) . . . . ?
C2 Si1 N3 U1 -8.6(3) . . . . ?
C2 Si1 N3 Si2 171.5(2) . . . . ?
C3 Si1 N3 U1 109.6(2) . . . . ?
C3 Si1 N3 Si2 -70.2(3) . . . . ?
C4 Si2 N3 U1 -35.8(3) . . . . ?
C4 Si2 N3 Si1 144.0(2) . . . . ?
C5 Si2 N3 U1 -155.2(2) . . . . ?
C5 Si2 N3 Si1 24.6(3) . . . . ?
C6 Si2 N3 U1 83.8(3) . . . . ?
C6 Si2 N3 Si1 -96.4(3) . . . . ?
C7 Si3 N4 U1 -137.1(2) . . . . ?
C7 Si3 N4 Si4 42.5(3) . . . . ?
C8 Si3 N4 U1 -18.0(3) . . . . ?
C8 Si3 N4 Si4 161.7(2) . . . . ?
C9 Si3 N4 U1 101.6(2) . . . . ?
C9 Si3 N4 Si4 -78.7(3) . . . . ?
C10 Si4 N4 U1 109.9(3) . . . . ?
C10 Si4 N4 Si3 -69.6(3) . . . . ?
C11 Si4 N4 U1 -6.6(3) . . . . ?
C11 Si4 N4 Si3 173.8(2) . . . . ?
C12 Si4 N4 U1 -126.7(3) . . . . ?
C12 Si4 N4 Si3 53.7(3) . . . . ?
C13 Si5 N5 U1 15.8(3) . . . . ?
C13 Si5 N5 Si6 -168.0(2) . . . . ?
C14 Si5 N5 U1 135.7(2) . . . . ?
C14 Si5 N5 Si6 -48.0(3) . . . . ?
C15 Si5 N5 U1 -101.5(3) . . . . ?
C15 Si5 N5 Si6 74.7(3) . . . . ?
C16 Si6 N5 U1 -107.0(3) . . . . ?
C16 Si6 N5 Si5 77.3(3) . . . . ?
C17 Si6 N5 U1 134.0(2) . . . . ?
C17 Si6 N5 Si5 -41.7(3) . . . . ?
C18 Si6 N5 U1 15.1(3) . . . . ?
C18 Si6 N5 Si5 -160.7(2) . . . . ?
C20 P1 C21 C22 51.0(5) . . . . ?
C20 P1 C23 C24 76.0(3) . . . . ?
C21 P1 C20 C19 -81.5(4) . . . . ?
C21 P1 C23 C24 -177.3(3) . . . . ?
C23 P1 C20 C19 25.4(5) . . . . ?
C23 P1 C21 C22 -57.1(5) . . . . ?
C24 P2 C26 C25 71.1(3) . . . . ?
C24 P2 C27 C28 77.2(4) . . . . ?
C26 P2 C24 C23 -160.4(3) . . . . ?
C26 P2 C27 C28 -24.9(4) . . . . ?
C27 P2 C24 C23 94.7(3) . . . . ?
C27 P2 C26 C25 172.6(3) . . . . ?
C29 P3 C31 C32 -176.9(3) . . . . ?
C29 P3 C33 C34 155.9(3) . . . . ?
C31 P3 C29 C30 -49.4(5) . . . . ?
C31 P3 C33 C34 -100.6(3) . . . . ?
C33 P3 C29 C30 52.5(5) . . . . ?
C33 P3 C31 C32 79.1(4) . . . . ?
C34 P4 C35 C36 -57.6(4) . . . . ?
C34 P4 C37 C38 158.8(4) . . . . ?
C35 P4 C34 C33 -80.5(3) . . . . ?
C35 P4 C37 C38 55.1(4) . . . . ?
C37 P4 C34 C33 175.3(3) . . . . ?
C37 P4 C35 C36 47.1(4) . . . . ?
U2 Si7 N8 Si8 -176.3(3) . . . . ?
U2 Si12 N10 Si11 -178.6(4) . . . . ?
Fe2 P5 C57 C58 -177.6(3) . . . . ?
Fe2 P5 C59 C60 77.9(3) . . . . ?
Fe2 P5 C61 C62 -47.4(3) . . . . ?
Fe2 P6 C62 C61 -25.1(3) . . . . ?
Fe2 P6 C63 C64 -175.0(3) . . . . ?
Fe2 P6 C65 C66 48.9(4) . . . . ?
Fe2 P7 C67 C68 168.6(3) . . . . ?
Fe2 P7 C69 C70 55.8(4) . . . . ?
Fe2 P7 C71 C72 33.5(3) . . . . ?
Fe2 P8 C72 C71 42.9(3) . . . . ?
Fe2 P8 C73 C74 -167.2(3) . . . . ?
Fe2 P8 C75 C76 -78.6(5) . . . . ?
Fe2 P8 C77 C78 101.1(19) . . . . ?
P5 C61 C62 P6 44.5(3) . . . . ?
P7 C71 C72 P8 -46.1(4) . . . . ?
C39 Si7 N8 U2 101.6(2) . . . . ?
C39 Si7 N8 Si8 -74.7(3) . . . . ?
C40 Si7 N8 U2 -15.6(2) . . . . ?
C40 Si7 N8 Si8 168.1(2) . . . . ?
C41 Si7 N8 U2 -135.8(2) . . . . ?
C41 Si7 N8 Si8 47.9(3) . . . . ?
C42 Si8 N8 U2 107.6(2) . . . . ?
C42 Si8 N8 Si7 -76.6(2) . . . . ?
C43 Si8 N8 U2 -132.4(2) . . . . ?
C43 Si8 N8 Si7 43.3(3) . . . . ?
C44 Si8 N8 U2 -13.5(3) . . . . ?
C44 Si8 N8 Si7 162.3(2) . . . . ?
C45 Si9 N9 U2 126.1(2) . . . . ?
C45 Si9 N9 Si10 -52.2(3) . . . . ?
C46 Si9 N9 U2 -110.8(2) . . . . ?
C46 Si9 N9 Si10 71.0(3) . . . . ?
C47 Si9 N9 U2 7.0(3) . . . . ?
C47 Si9 N9 Si10 -171.3(2) . . . . ?
C48 Si10 N9 U2 157.6(3) . . . . ?
C48 Si10 N9 Si9 -24.2(4) . . . . ?
C49 Si10 N9 U2 38.3(3) . . . . ?
C49 Si10 N9 Si9 -143.6(3) . . . . ?
C50 Si10 N9 U2 -81.2(3) . . . . ?
C50 Si10 N9 Si9 96.9(3) . . . . ?
C51 Si11 N10 U2 10.2(3) . . . . ?
C51 Si11 N10 Si12 -171.4(3) . . . . ?
C52 Si11 N10 U2 130.8(3) . . . . ?
C52 Si11 N10 Si12 -50.8(3) . . . . ?
C53 Si11 N10 U2 -108.4(3) . . . . ?
C53 Si11 N10 Si12 70.0(3) . . . . ?
C54 Si12 N10 U2 -103.1(3) . . . . ?
C54 Si12 N10 Si11 78.3(3) . . . . ?
C55 Si12 N10 U2 15.8(3) . . . . ?
C55 Si12 N10 Si11 -162.8(3) . . . . ?
C56 Si12 N10 U2 133.8(2) . . . . ?
C56 Si12 N10 Si11 -44.8(3) . . . . ?
C57 P5 C59 C60 -61.0(3) . . . . ?
C57 P5 C61 C62 82.4(3) . . . . ?
C59 P5 C57 C58 -40.9(4) . . . . ?
C59 P5 C61 C62 -173.4(3) . . . . ?
C61 P5 C57 C58 62.9(4) . . . . ?
C61 P5 C59 C60 -163.9(3) . . . . ?
C62 P6 C63 C64 -51.7(4) . . . . ?
C62 P6 C65 C66 -72.1(4) . . . . ?
C63 P6 C62 C61 -155.1(3) . . . . ?
C63 P6 C65 C66 -175.4(3) . . . . ?
C65 P6 C62 C61 101.2(3) . . . . ?
C65 P6 C63 C64 50.7(4) . . . . ?
C67 P7 C69 C70 -168.6(3) . . . . ?
C67 P7 C71 C72 -93.0(3) . . . . ?
C69 P7 C67 C68 32.1(4) . . . . ?
C69 P7 C71 C72 162.2(3) . . . . ?
C71 P7 C67 C68 -70.0(4) . . . . ?
C71 P7 C69 C70 -67.0(4) . . . . ?
C72 P8 C73 C74 -49.5(4) . . . . ?
C72 P8 C75 C76 159.1(4) . . . . ?
C72 P8 C77 C78 -43(2) . . . . ?
C73 P8 C72 C71 -75.9(3) . . . . ?
C73 P8 C75 C76 53.8(5) . . . . ?
C73 P8 C77 C78 -145.6(19) . . . . ?
C75 P8 C72 C71 177.7(3) . . . . ?
C75 P8 C73 C74 51.6(4) . . . . ?
C77 P8 C72 C71 -167.0(10) . . . . ?
C77 P8 C73 C74 65.7(8) . . . . ?

loop_
_exptl_oxdiff_crystal_face_indexfrac_h
_exptl_oxdiff_crystal_face_indexfrac_k
_exptl_oxdiff_crystal_face_indexfrac_l
_exptl_oxdiff_crystal_face_x
_exptl_oxdiff_crystal_face_y
_exptl_oxdiff_crystal_face_z
-0.0000 -1.0000 1.0000 -0.0281 -0.1017 0.0258
-1.0000 -0.0000 0.9999 -0.0085 -0.0703 -0.1271
0.0000 1.0000 0.0000 -0.0207 0.0719 -0.0325
-0.0000 1.0000 1.0000 -0.0694 0.0422 -0.0392
0.0000 -1.0000 -1.0000 0.0694 -0.0422 0.0392
-2.0000 1.0000 1.9998 -0.0376 -0.0687 -0.2867
0.0000 1.0000 -2.0000 0.0769 0.1314 -0.0192
6.2092 5.8282 7.4710 -0.7346 0.4490 0.5087
4.5534 -0.3782 13.7615 -0.8465 -0.2518 0.4691
0.0304 3.4390 17.6735 -0.9340 -0.2770 -0.2258
3.1386 -8.4852 8.0446 -0.3434 -0.7224 0.6002
